data_1546131
loop_
_publ_author_name
'Sairenji, Shiho'
'Kikuchi, Takashi'
'Abozeid, Mohamed Ahmed'
'Takizawa, Shinobu'
'Sasai, Hiroaki'
'Ando, Yuichiro'
'Ohmatsu, Kohsuke'
'Ooi, Takashi'
'Fujita, Makoto'

_publ_section_title
;
 Determination of the absolute configuration of compounds bearing chiral
 quaternary carbon centers using the crystalline sponge method
;
_journal_name_full 'Chem. Sci.'
_journal_paper_doi 10.1039/C7SC01524K
_journal_year 2017
_chemical_absolute_configuration '3S, 3aR, 8aS'
_chemical_formula_moiety '(C72 H48 N24 I12 Zn6), 2(C20 H24 N2), 1.83(C6 H12)'
_chemical_formula_sum 'C122.98 H117.96 I12 N28 Zn6'
_chemical_formula_weight 3903.19
_space_group_crystal_system monoclinic
_space_group_IT_number 5
_space_group_name_Hall 'C 2y'
_space_group_name_H-M_alt 'C 1 2 1'
_symmetry_space_group_name_Hall 'C 2y'
_symmetry_space_group_name_H-M 'C 1 2 1'
_atom_sites_solution_hydrogens geom
_audit_creation_method SHELXL-2016/6
_audit_update_record
;
2017-04-28 deposited with the CCDC.
2017-05-30 downloaded from the CCDC.
;
_cell_angle_alpha 90
_cell_angle_beta 102.275(2)
_cell_angle_gamma 90
_cell_formula_units_Z 4
_cell_length_a 34.8690(6)
_cell_length_b 14.91350(10)
_cell_length_c 31.5649(5)
_cell_measurement_reflns_used 71317
_cell_measurement_temperature 100(2)
_cell_measurement_theta_max 75.7350
_cell_measurement_theta_min 3.6260
_cell_volume 16039.1(4)
_computing_cell_refinement 'CrysAlisPro 1.171.38.41 (Rigaku OD, 2015)'
_computing_data_collection 'CrysAlisPro 1.171.38.41 (Rigaku OD, 2015)'
_computing_data_reduction 'CrysAlisPro 1.171.38.41 (Rigaku OD, 2015)'
_computing_molecular_graphics 'shelXle (Hubschle et al., 2011)'
_computing_publication_material 'SHELXL-2014/7 (Sheldrick, 2014)'
_computing_structure_refinement 'SHELXL-2014/7 (Sheldrick, 2014)'
_computing_structure_solution 'SHELXT-2014/5 (Sheldrick, 2014)'
_diffrn_ambient_temperature 100(2)
_diffrn_detector_area_resol_mean 5.3040
_diffrn_measured_fraction_theta_full 1.000
_diffrn_measured_fraction_theta_max 0.995
_diffrn_measurement_device_type 'SuperNova, Dual, Cu at zero, AtlasS2'
_diffrn_measurement_method '\w scans'
_diffrn_radiation_type CuK\a
_diffrn_radiation_wavelength 1.54187
_diffrn_reflns_av_R_equivalents 0.0804
_diffrn_reflns_av_unetI/netI 0.0368
_diffrn_reflns_Laue_measured_fraction_full 1.000
_diffrn_reflns_Laue_measured_fraction_max 0.995
_diffrn_reflns_limit_h_max 43
_diffrn_reflns_limit_h_min -43
_diffrn_reflns_limit_k_max 18
_diffrn_reflns_limit_k_min -18
_diffrn_reflns_limit_l_max 39
_diffrn_reflns_limit_l_min -39
_diffrn_reflns_number 296791
_diffrn_reflns_point_group_measured_fraction_full 0.999
_diffrn_reflns_point_group_measured_fraction_max 0.992
_diffrn_reflns_theta_full 67.687
_diffrn_reflns_theta_max 76.286
_diffrn_reflns_theta_min 3.425
_diffrn_source 'micro-focus sealed X-ray tube'
_exptl_absorpt_coefficient_mu 19.505
_exptl_absorpt_correction_T_max 0.306
_exptl_absorpt_correction_T_min 0.039
_exptl_absorpt_correction_type gaussian
_exptl_absorpt_process_details
;
CrysAlisPro 1.171.38.41 (Rigaku Oxford Diffraction, 2015)
Numerical absorption correction based on gaussian integration over
            a multifaceted crystal model
Empirical absorption correction using spherical harmonics,
 implemented in SCALE3 ABSPACK scaling algorithm.
;
_exptl_crystal_colour brown
_exptl_crystal_density_diffrn 1.616
_exptl_crystal_description block
_exptl_crystal_F_000 7471
_exptl_crystal_size_max 0.250
_exptl_crystal_size_mid 0.164
_exptl_crystal_size_min 0.107
_refine_diff_density_max 1.342
_refine_diff_density_min -1.454
_refine_diff_density_rms 0.127
_refine_ls_abs_structure_details
;
 Flack x determined using 11435 quotients [(I+)-(I-)]/[(I+)+(I-)]
 (Parsons, Flack and Wagner, Acta Cryst. B69 (2013) 249-259).
;
_refine_ls_abs_structure_Flack 0.030(4)
_refine_ls_extinction_method none
_refine_ls_goodness_of_fit_ref 1.026
_refine_ls_hydrogen_treatment constr
_refine_ls_matrix_type full
_refine_ls_number_parameters 2008
_refine_ls_number_reflns 33308
_refine_ls_number_restraints 997
_refine_ls_restrained_S_all 1.020
_refine_ls_R_factor_all 0.0768
_refine_ls_R_factor_gt 0.0689
_refine_ls_shift/su_max 0.000
_refine_ls_shift/su_mean 0.000
_refine_ls_structure_factor_coef Fsqd
_refine_ls_weighting_details 'w=1/[\s^2^(Fo^2^)+(0.1171P)^2^+64.0597P] where P=(Fo^2^+2Fc^2^)/3'
_refine_ls_weighting_scheme calc
_refine_ls_wR_factor_gt 0.1946
_refine_ls_wR_factor_ref 0.2054
_reflns_Friedel_coverage 0.918
_reflns_Friedel_fraction_full 0.999
_reflns_Friedel_fraction_max 0.989
_reflns_number_gt 28713
_reflns_number_total 33308
_reflns_threshold_expression 'I > 2\s(I)'
_cod_data_source_file c7sc01524k2.cif
_cod_data_source_block SHELXT_a
_cod_database_code 1546131
_shelx_shelxl_version_number 2016/6
_shelx_space_group_comment
;
The symmetry employed for this shelxl refinement is uniquely defined
by the following loop, which should always be used as a source of
symmetry information in preference to the above space-group names.
They are only intended as comments.
;
_shelx_estimated_absorpt_t_min 0.085
_shelx_estimated_absorpt_t_max 0.229

loop_
_space_group_symop_operation_xyz
'x, y, z'
'-x, y, -z'
'x+1/2, y+1/2, z'
'-x+1/2, y+1/2, -z'

loop_
_atom_site_label
_atom_site_type_symbol
_atom_site_fract_x
_atom_site_fract_y
_atom_site_fract_z
_atom_site_U_iso_or_equiv
_atom_site_adp_type
_atom_site_occupancy
_atom_site_site_symmetry_order
_atom_site_calc_flag
_atom_site_refinement_flags_posn
_atom_site_refinement_flags_adp
_atom_site_refinement_flags_occupancy
_atom_site_disorder_assembly
_atom_site_disorder_group
Zn1 Zn 0.67691(13) 0.1421(3) 0.53035(11) 0.0595(9) Uani 0.694(8) 1 d . . P A 1
I11 I 0.63329(7) 0.16092(14) 0.45496(6) 0.0810(7) Uani 0.694(8) 1 d . . P A 1
I12 I 0.74032(8) 0.22612(14) 0.55601(7) 0.0830(7) Uani 0.694(8) 1 d . . P A 1
Zn1A Zn 0.6934(7) 0.1476(9) 0.5481(9) 0.176(10) Uani 0.306(8) 1 d . . P A 2
I13 I 0.6582(9) 0.1946(9) 0.4725(7) 0.347(15) Uani 0.306(8) 1 d . . P A 2
I14 I 0.7575(5) 0.2114(9) 0.5823(9) 0.287(11) Uani 0.306(8) 1 d . . P A 2
Zn2 Zn 0.3759(2) -0.1006(6) 0.6886(2) 0.066(3) Uani 0.52(2) 1 d . . P B 1
I21 I 0.38972(10) -0.2521(3) 0.65560(12) 0.0852(17) Uani 0.52(2) 1 d . . P B 1
I22 I 0.3568(2) -0.0946(5) 0.7604(3) 0.138(3) Uani 0.52(2) 1 d . . P B 1
Zn2A Zn 0.3765(3) -0.1028(7) 0.6904(4) 0.122(6) Uani 0.48(2) 1 d . . P B 2
I23 I 0.3886(2) -0.2473(4) 0.6596(4) 0.250(9) Uani 0.48(2) 1 d . . P B 2
I24 I 0.35710(19) -0.0821(7) 0.76185(17) 0.128(3) Uani 0.48(2) 1 d . . P B 2
Zn3 Zn 0.5738(3) 0.5951(7) 0.8569(4) 0.0561(18) Uani 0.53(2) 1 d . . P C 1
I31 I 0.51276(18) 0.6125(4) 0.88707(19) 0.0748(13) Uani 0.53(2) 1 d . . P C 1
I32 I 0.60962(19) 0.7218(3) 0.8264(3) 0.106(2) Uani 0.53(2) 1 d . . P C 1
Zn3A Zn 0.5823(6) 0.6102(11) 0.8520(6) 0.085(5) Uani 0.47(2) 1 d . . P C 2
I33 I 0.5226(5) 0.6391(11) 0.8839(3) 0.131(4) Uani 0.47(2) 1 d . . P C 2
I34 I 0.6208(5) 0.7194(4) 0.8174(3) 0.128(3) Uani 0.47(2) 1 d . . P C 2
Zn4 Zn 0.0724(2) -0.1180(5) 0.3535(2) 0.0618(17) Uani 0.611(19) 1 d . . P D 1
I41 I 0.01304(15) -0.1244(3) 0.38758(12) 0.0874(14) Uani 0.611(19) 1 d . . P D 1
I42 I 0.10618(10) -0.2469(2) 0.32117(15) 0.0818(13) Uani 0.611(19) 1 d . . P D 1
Zn4A Zn 0.0770(6) -0.1161(10) 0.3545(5) 0.126(8) Uani 0.389(19) 1 d . U P D 2
I43 I 0.0166(4) -0.1339(9) 0.3856(3) 0.168(6) Uani 0.389(19) 1 d . U P D 2
I44 I 0.1110(3) -0.2403(4) 0.3282(3) 0.204(8) Uani 0.389(19) 1 d . U P D 2
Zn5 Zn 0.1818(4) 0.3416(4) 0.0332(3) 0.109(3) Uani 0.435(10) 1 d . . P E 1
I51 I 0.1439(5) 0.3065(5) -0.0416(2) 0.201(6) Uani 0.435(10) 1 d . . P E 1
I52 I 0.2485(3) 0.2688(3) 0.0635(4) 0.160(4) Uani 0.435(10) 1 d . . P E 1
Zn5A Zn 0.2045(2) 0.3444(3) 0.0590(3) 0.102(2) Uani 0.565(10) 1 d . . P E 2
I53 I 0.1768(2) 0.2823(2) -0.0158(3) 0.162(3) Uani 0.565(10) 1 d . . P E 2
I54 I 0.27164(15) 0.3014(3) 0.1036(3) 0.161(3) Uani 0.565(10) 1 d . . P E 2
Zn6 Zn 0.38438(19) 1.1084(4) 0.17756(17) 0.0665(12) Uani 0.646(13) 1 d . . P F 1
I61 I 0.40148(12) 1.2446(2) 0.13666(10) 0.0858(10) Uani 0.646(13) 1 d . . P F 1
I62 I 0.35992(9) 1.1110(3) 0.24785(12) 0.0941(12) Uani 0.646(13) 1 d . . P F 1
Zn6A Zn 0.3816(5) 1.0881(12) 0.1878(7) 0.158(9) Uani 0.354(13) 1 d . . P F 2
I63 I 0.3934(4) 1.2303(6) 0.1519(7) 0.198(7) Uani 0.354(13) 1 d . . P F 2
I64 I 0.3624(4) 1.0786(13) 0.2603(6) 0.228(8) Uani 0.354(13) 1 d . . P F 2
N101 N 0.6435(4) 0.1668(8) 0.5762(4) 0.069(3) Uani 1 1 d . . . . .
C102 C 0.6072(5) 0.1410(13) 0.5661(5) 0.080(4) Uani 1 1 d . . . . .
H102 H 0.598217 0.111050 0.539277 0.095 Uiso 1 1 calc R U . . .
C103 C 0.5812(6) 0.1550(14) 0.5924(5) 0.085(5) Uani 1 1 d . . . . .
H103 H 0.554629 0.135977 0.584096 0.102 Uiso 1 1 calc R U . . .
C104 C 0.5954(4) 0.1988(9) 0.6324(4) 0.060(3) Uani 1 1 d . . . . .
C105 C 0.6330(5) 0.2313(11) 0.6417(5) 0.074(3) Uani 1 1 d . . . . .
H105 H 0.642793 0.264919 0.667218 0.089 Uiso 1 1 calc R U . . .
C106 C 0.6555(5) 0.2133(12) 0.6129(5) 0.077(4) Uani 1 1 d . . . . .
H106 H 0.681676 0.235271 0.618997 0.093 Uiso 1 1 calc R U . . .
N111 N 0.4243(3) -0.0165(8) 0.6894(4) 0.066(3) Uani 1 1 d . . . . .
C112 C 0.4415(4) 0.0250(11) 0.7256(5) 0.071(3) Uani 1 1 d . . . . .
H112 H 0.432116 0.014394 0.751339 0.085 Uiso 1 1 calc R U . . .
C113 C 0.4724(4) 0.0828(10) 0.7271(4) 0.067(3) Uani 1 1 d . . . . .
H113 H 0.484350 0.111658 0.753444 0.080 Uiso 1 1 calc R U . . .
C114 C 0.4858(3) 0.0982(8) 0.6895(4) 0.054(3) Uani 1 1 d . . . . .
C115 C 0.4669(5) 0.0578(13) 0.6514(5) 0.084(5) Uani 1 1 d . . . . .
H115 H 0.474867 0.068904 0.624979 0.101 Uiso 1 1 calc R U . . .
C116 C 0.4360(6) 0.0009(14) 0.6528(6) 0.090(5) Uani 1 1 d . . . . .
H116 H 0.422546 -0.026696 0.626767 0.108 Uiso 1 1 calc R U . . .
N121 N 0.5663(4) 0.4995(7) 0.8091(4) 0.066(3) Uani 1 1 d . . . . .
C122 C 0.5948(7) 0.4753(12) 0.7884(5) 0.089(5) Uani 1 1 d . . . . .
H122 H 0.619340 0.505205 0.795653 0.106 Uiso 1 1 calc R U . . .
C123 C 0.5901(5) 0.4117(11) 0.7582(5) 0.077(4) Uani 1 1 d . . . . .
H123 H 0.610200 0.400920 0.742735 0.092 Uiso 1 1 calc R U . . .
C124 C 0.5560(3) 0.3609(7) 0.7493(3) 0.047(2) Uani 1 1 d . . . . .
C125 C 0.5272(4) 0.3817(8) 0.7705(3) 0.056(3) Uani 1 1 d . . . . .
H125 H 0.503426 0.348503 0.765152 0.067 Uiso 1 1 calc R U . . .
C126 C 0.5329(4) 0.4525(9) 0.8005(4) 0.060(3) Uani 1 1 d . . . . .
H126 H 0.512477 0.467440 0.815016 0.071 Uiso 1 1 calc R U . . .
C131 C 0.5679(3) 0.2127(9) 0.6623(4) 0.053(2) Uani 1 1 d . . . . .
N132 N 0.5390(3) 0.1539(8) 0.6600(3) 0.058(2) Uani 1 1 d . . . . .
C133 C 0.5183(3) 0.1620(9) 0.6899(4) 0.054(2) Uani 1 1 d . . . . .
N134 N 0.5229(3) 0.2276(6) 0.7202(3) 0.0469(18) Uani 1 1 d . . . . .
C135 C 0.5515(3) 0.2845(8) 0.7180(3) 0.047(2) Uani 1 1 d . . . . .
N136 N 0.5752(3) 0.2793(7) 0.6912(3) 0.051(2) Uani 1 1 d . . . . .
N141 N 0.3340(3) -0.0360(8) 0.6436(4) 0.071(3) Uani 1 1 d . . . . .
C142 C 0.3278(5) 0.0496(10) 0.6482(5) 0.076(4) Uani 1 1 d . . . . .
H142 H 0.344068 0.080306 0.671767 0.091 Uiso 1 1 calc R U . . .
C143 C 0.2992(4) 0.0976(8) 0.6210(4) 0.063(3) Uani 1 1 d . . . . .
H143 H 0.294824 0.159035 0.626448 0.075 Uiso 1 1 calc R U . . .
C144 C 0.2767(3) 0.0542(8) 0.5853(4) 0.056(3) Uani 1 1 d . . . . .
C145 C 0.2837(4) -0.0371(9) 0.5797(6) 0.079(5) Uani 1 1 d . . . . .
H145 H 0.268592 -0.069592 0.555976 0.095 Uiso 1 1 calc R U . . .
C146 C 0.3127(4) -0.0782(10) 0.6090(7) 0.095(6) Uani 1 1 d . . . . .
H146 H 0.318058 -0.139676 0.604793 0.114 Uiso 1 1 calc R U . . .
N151 N 0.1165(4) -0.0491(8) 0.3984(4) 0.079(4) Uani 1 1 d . . . . .
C152 C 0.1115(8) 0.0359(12) 0.4058(8) 0.134(11) Uani 1 1 d . . . . .
H152 H 0.089518 0.065869 0.388671 0.161 Uiso 1 1 calc R U . . .
C153 C 0.1363(8) 0.0835(13) 0.4370(8) 0.135(11) Uani 1 1 d . . . . .
H153 H 0.132525 0.146188 0.439597 0.162 Uiso 1 1 calc R U . . .
C154 C 0.1659(4) 0.0425(9) 0.4640(4) 0.064(3) Uani 1 1 d . . . . .
C155 C 0.1708(7) -0.0454(10) 0.4581(5) 0.106(8) Uani 1 1 d . . . . .
H155 H 0.190724 -0.077303 0.477467 0.127 Uiso 1 1 calc R U . . .
C156 C 0.1468(7) -0.0900(10) 0.4241(5) 0.101(7) Uani 1 1 d . . . . .
H156 H 0.152117 -0.151027 0.418780 0.121 Uiso 1 1 calc R U . . .
N161 N 0.1893(4) 0.5051(8) 0.5357(4) 0.069(3) Uani 1 1 d . . . . .
C162 C 0.2192(7) 0.4691(12) 0.5591(8) 0.101(6) Uani 1 1 d . . . . .
H162 H 0.237356 0.507977 0.576883 0.121 Uiso 1 1 calc R U . . .
C163 C 0.2282(6) 0.3769(11) 0.5616(8) 0.101(7) Uani 1 1 d . . . . .
H163 H 0.251155 0.354506 0.580420 0.122 Uiso 1 1 calc R U . . .
C164 C 0.2027(4) 0.3225(8) 0.5360(4) 0.056(3) Uani 1 1 d . . . . .
C165 C 0.1699(7) 0.3585(12) 0.5108(7) 0.109(8) Uani 1 1 d . . . . .
H165 H 0.151774 0.320880 0.492117 0.131 Uiso 1 1 calc R U . . .
C166 C 0.1625(7) 0.4504(12) 0.5122(8) 0.106(7) Uani 1 1 d . . . . .
H166 H 0.138457 0.474239 0.496328 0.127 Uiso 1 1 calc R U . . .
C171 C 0.2445(3) 0.1001(7) 0.5551(4) 0.050(2) Uani 1 1 d . . . . .
N172 N 0.2219(3) 0.0506(6) 0.5243(3) 0.053(2) Uani 1 1 d . . . . .
C173 C 0.1925(4) 0.0936(7) 0.4990(4) 0.054(2) Uani 1 1 d . . . . .
N174 N 0.1849(3) 0.1807(6) 0.5029(3) 0.055(2) Uani 1 1 d . . . . .
C175 C 0.2092(3) 0.2245(7) 0.5332(4) 0.050(2) Uani 1 1 d . . . . .
N176 N 0.2398(3) 0.1887(6) 0.5612(3) 0.051(2) Uani 1 1 d . . . . .
N201 N 0.0626(4) -0.0190(7) 0.3059(3) 0.066(3) Uani 1 1 d . . . . .
C202 C 0.0899(5) -0.0048(10) 0.2833(5) 0.078(4) Uani 1 1 d . . . . .
H202 H 0.111899 -0.043894 0.287452 0.094 Uiso 1 1 calc R U . . .
C203 C 0.0877(6) 0.0645(11) 0.2538(5) 0.082(5) Uani 1 1 d . . . . .
H203 H 0.107862 0.073128 0.238232 0.098 Uiso 1 1 calc R U . . .
C204 C 0.0555(4) 0.1211(8) 0.2474(3) 0.057(3) Uani 1 1 d . . . . .
C205 C 0.0264(4) 0.1052(9) 0.2713(4) 0.061(3) Uani 1 1 d . . . . .
H205 H 0.003737 0.142178 0.267793 0.073 Uiso 1 1 calc R U . . .
C206 C 0.0317(4) 0.0345(9) 0.2997(4) 0.060(3) Uani 1 1 d . . . . .
H206 H 0.012049 0.023418 0.315811 0.073 Uiso 1 1 calc R U . . .
C213 C 0.0908(6) 0.3350(11) 0.0979(6) 0.086(5) Uani 1 1 d . . . . .
H213 H 0.064924 0.357196 0.087669 0.104 Uiso 1 1 calc R U . . .
C212 C 0.1210(11) 0.3516(14) 0.0751(8) 0.136(12) Uani 1 1 d . . . . .
H212 H 0.115131 0.389271 0.050294 0.164 Uiso 1 1 calc R U . . .
N211 N 0.1562(7) 0.3186(10) 0.0861(8) 0.125(8) Uani 1 1 d . . . . .
C214 C 0.1005(5) 0.2849(9) 0.1359(5) 0.071(4) Uani 1 1 d . . . . .
C215 C 0.1387(6) 0.2489(13) 0.1475(7) 0.094(5) Uani 1 1 d . . . . .
H215 H 0.146432 0.212629 0.172586 0.113 Uiso 1 1 calc R U . . .
N221 N -0.0682(4) 0.5175(9) 0.1859(5) 0.082(4) Uani 1 1 d . . . . .
C216 C 0.1638(7) 0.2676(10) 0.1218(9) 0.110(8) Uani 1 1 d . . . . .
H216 H 0.189304 0.242268 0.129641 0.133 Uiso 1 1 calc R U . . .
C222 C -0.0434(8) 0.5231(16) 0.1599(8) 0.123(9) Uani 1 1 d . . . . .
H222 H -0.045466 0.571544 0.140026 0.148 Uiso 1 1 calc R U . . .
C223 C -0.0158(8) 0.4628(17) 0.1611(8) 0.127(9) Uani 1 1 d . . . . .
H223 H 0.001229 0.468949 0.141483 0.152 Uiso 1 1 calc R U . . .
C224 C -0.0101(4) 0.3908(9) 0.1893(4) 0.063(3) Uani 1 1 d . . . . .
C225 C -0.0329(4) 0.3897(10) 0.2186(5) 0.072(4) Uani 1 1 d . . . . .
H225 H -0.028664 0.346368 0.241129 0.086 Uiso 1 1 calc R U . . .
C226 C -0.0637(5) 0.4544(11) 0.2155(5) 0.074(4) Uani 1 1 d . . . . .
H226 H -0.080963 0.451607 0.235003 0.089 Uiso 1 1 calc R U . . .
C231 C 0.0523(3) 0.1989(7) 0.2177(3) 0.051(2) Uani 1 1 d . . . . .
N232 N 0.0773(3) 0.2038(6) 0.1917(3) 0.051(2) Uani 1 1 d . . . . .
C233 C 0.0728(4) 0.2729(8) 0.1646(4) 0.056(3) Uani 1 1 d . . . . .
N234 N 0.0440(3) 0.3336(7) 0.1614(3) 0.062(3) Uani 1 1 d . . . . .
C235 C 0.0209(4) 0.3222(8) 0.1893(4) 0.055(3) Uani 1 1 d . . . . .
N236 N 0.0236(3) 0.2577(7) 0.2187(3) 0.055(2) Uani 1 1 d . . . . .
N241 N 0.1999(7) 0.4813(8) 0.0489(7) 0.116(8) Uani 1 1 d . . . . .
C242 C 0.1764(11) 0.5284(12) 0.0178(8) 0.142(12) Uani 1 1 d . . . . .
H242 H 0.156383 0.499267 -0.002721 0.171 Uiso 1 1 calc R U . . .
C243 C 0.1816(9) 0.6209(11) 0.0159(6) 0.115(9) Uani 1 1 d . . . . .
H243 H 0.165320 0.652401 -0.007301 0.138 Uiso 1 1 calc R U . . .
C244 C 0.2066(5) 0.6666(8) 0.0430(5) 0.065(3) Uani 1 1 d . . . . .
C245 C 0.2285(7) 0.6177(15) 0.0746(10) 0.131(10) Uani 1 1 d . . . . .
H245 H 0.247105 0.647079 0.096632 0.157 Uiso 1 1 calc R U . . .
C246 C 0.2247(7) 0.5265(14) 0.0762(13) 0.144(13) Uani 1 1 d . . . . .
H246 H 0.241636 0.494874 0.098840 0.173 Uiso 1 1 calc R U . . .
N251 N 0.3410(4) 1.0317(8) 0.1374(5) 0.088(5) Uani 1 1 d . . . . .
C252 C 0.3172(5) 1.0744(11) 0.1050(6) 0.089(6) Uani 1 1 d . . . . .
H252 H 0.322112 1.135064 0.098612 0.107 Uiso 1 1 calc R U . . .
C253 C 0.2853(5) 1.0292(11) 0.0806(7) 0.094(6) Uani 1 1 d . . . . .
H253 H 0.267420 1.061033 0.058902 0.112 Uiso 1 1 calc R U . . .
C254 C 0.2786(4) 0.9400(9) 0.0869(4) 0.063(3) Uani 1 1 d . . . . .
C255 C 0.3058(5) 0.8967(10) 0.1195(5) 0.080(4) Uani 1 1 d . . . . .
H255 H 0.303905 0.834218 0.124466 0.096 Uiso 1 1 calc R U . . .
C256 C 0.3352(6) 0.9466(11) 0.1441(6) 0.096(6) Uani 1 1 d . . . . .
H256 H 0.352433 0.917760 0.167465 0.115 Uiso 1 1 calc R U . . .
N261 N 0.1177(4) 1.0358(7) -0.0969(3) 0.071(3) Uani 1 1 d . . . . .
C262 C 0.1076(5) 0.9562(12) -0.0829(7) 0.103(7) Uani 1 1 d . . . . .
H262 H 0.082729 0.931470 -0.095628 0.123 Uiso 1 1 calc R U . . .
C263 C 0.1321(5) 0.9096(11) -0.0508(5) 0.088(5) Uani 1 1 d . . . . .
H263 H 0.124078 0.853154 -0.041788 0.106 Uiso 1 1 calc R U . . .
C264 C 0.1678(4) 0.9430(7) -0.0319(4) 0.051(2) Uani 1 1 d . . . . .
C265 C 0.1780(5) 1.0274(9) -0.0460(4) 0.074(4) Uani 1 1 d . . . . .
H265 H 0.202327 1.054838 -0.033148 0.088 Uiso 1 1 calc R U . . .
C266 C 0.1519(5) 1.0693(9) -0.0789(4) 0.077(4) Uani 1 1 d . . . . .
H266 H 0.159066 1.125528 -0.089023 0.092 Uiso 1 1 calc R U . . .
C271 C 0.2130(4) 0.7654(7) 0.0390(4) 0.053(2) Uani 1 1 d . . . . .
N272 N 0.2411(3) 0.8046(7) 0.0653(3) 0.060(2) Uani 1 1 d . . . . .
C273 C 0.2462(4) 0.8908(7) 0.0576(4) 0.055(3) Uani 1 1 d . . . . .
N274 N 0.2242(3) 0.9379(6) 0.0262(3) 0.051(2) Uani 1 1 d . . . . .
C275 C 0.1939(4) 0.8927(7) 0.0023(4) 0.050(2) Uani 1 1 d . . . . .
N276 N 0.1863(3) 0.8060(6) 0.0069(3) 0.056(2) Uani 1 1 d . . . . .
C301 C 0.3913(13) 0.6066(17) 0.9714(10) 0.136(12) Uani 0.75 1 d D U P . .
H301 H 0.395229 0.645115 0.995915 0.163 Uiso 0.75 1 calc R U P . .
C302 C 0.4260(12) 0.574(2) 0.9552(14) 0.166(14) Uani 0.75 1 d D U P . .
H302 H 0.451822 0.597120 0.965216 0.200 Uiso 0.75 1 calc R U P . .
C303 C 0.4168(11) 0.506(2) 0.9237(13) 0.148(12) Uani 0.75 1 d D U P . .
H303 H 0.437348 0.477045 0.913755 0.177 Uiso 0.75 1 calc R U P . .
C304 C 0.3767(12) 0.481(3) 0.9063(11) 0.154(12) Uani 0.75 1 d D U P . .
C305 C 0.3461(11) 0.520(3) 0.9208(11) 0.148(13) Uani 0.75 1 d D U P . .
H305 H 0.320014 0.501602 0.908672 0.178 Uiso 0.75 1 calc R U P . .
C306 C 0.3521(13) 0.581(2) 0.9507(13) 0.137(12) Uani 0.75 1 d D U P . .
H306 H 0.330386 0.608954 0.958949 0.165 Uiso 0.75 1 calc R U P . .
C307 C 0.3670(11) 0.422(2) 0.8671(9) 0.158(12) Uani 0.75 1 d D U P . .
C308 C 0.3234(12) 0.410(3) 0.8561(14) 0.187(16) Uani 0.75 1 d D U P . .
H30A H 0.313152 0.402440 0.882868 0.224 Uiso 0.75 1 calc R U P . .
H30B H 0.310473 0.462123 0.839904 0.224 Uiso 0.75 1 calc R U P . .
N309 N 0.3160(11) 0.330(3) 0.8299(13) 0.193(15) Uani 0.75 1 d D U P . .
C310 C 0.3468(12) 0.274(3) 0.8428(14) 0.199(16) Uani 0.75 1 d D U P . .
H310 H 0.338174 0.217988 0.855609 0.238 Uiso 0.75 1 calc R U P . .
C311 C 0.3788(10) 0.323(2) 0.8765(10) 0.160(12) Uani 0.75 1 d D U P . .
C312 C 0.4155(11) 0.294(3) 0.8615(12) 0.161(13) Uani 0.75 1 d D U P . .
C313 C 0.4083(13) 0.251(4) 0.8244(16) 0.187(15) Uani 0.75 1 d D U P . .
C314 C 0.4411(13) 0.217(4) 0.8080(15) 0.197(17) Uani 0.75 1 d D U P . .
H314 H 0.437300 0.189259 0.780360 0.236 Uiso 0.75 1 calc R U P . .
C315 C 0.4762(14) 0.226(4) 0.8324(14) 0.185(16) Uani 0.75 1 d D U P . .
H315 H 0.496463 0.188942 0.826187 0.222 Uiso 0.75 1 calc R U P . .
C316 C 0.4856(12) 0.282(3) 0.8649(12) 0.151(13) Uani 0.75 1 d D U P . .
H316 H 0.512366 0.298063 0.875384 0.181 Uiso 0.75 1 calc R U P . .
C317 C 0.4562(12) 0.320(3) 0.8845(11) 0.167(14) Uani 0.75 1 d D U P . .
H317 H 0.461691 0.357879 0.909373 0.200 Uiso 0.75 1 calc R U P . .
N318 N 0.3695(13) 0.253(3) 0.8127(14) 0.224(17) Uani 0.75 1 d D U P . .
C319 C 0.3787(13) 0.289(3) 0.9205(10) 0.163(18) Uani 0.75 1 d D U P . .
H31A H 0.354130 0.306026 0.928589 0.245 Uiso 0.75 1 calc R U P . .
H31B H 0.400922 0.314722 0.941179 0.245 Uiso 0.75 1 calc R U P . .
H31C H 0.381063 0.223358 0.920780 0.245 Uiso 0.75 1 calc R U P . .
C320 C 0.3767(15) 0.462(3) 0.8261(11) 0.18(2) Uani 0.75 1 d D U P . .
H32A H 0.360540 0.432724 0.800544 0.268 Uiso 0.75 1 calc R U P . .
H32B H 0.404544 0.451419 0.826254 0.268 Uiso 0.75 1 calc R U P . .
H32C H 0.371423 0.526235 0.825020 0.268 Uiso 0.75 1 calc R U P . .
C321 C 0.2763(13) 0.289(4) 0.8175(16) 0.23(3) Uani 0.75 1 d D U P . .
H32D H 0.256713 0.336681 0.808814 0.338 Uiso 0.75 1 calc R U P . .
H32E H 0.275529 0.248038 0.793136 0.338 Uiso 0.75 1 calc R U P . .
H32F H 0.270486 0.256362 0.842205 0.338 Uiso 0.75 1 calc R U P . .
C322 C 0.345(2) 0.175(5) 0.794(3) 0.37(5) Uani 0.75 1 d D U P . .
H32G H 0.317500 0.192130 0.787765 0.555 Uiso 0.75 1 calc R U P . .
H32H H 0.352700 0.156783 0.766913 0.555 Uiso 0.75 1 calc R U P . .
H32I H 0.349628 0.125270 0.814543 0.555 Uiso 0.75 1 calc R U P . .
C401 C 0.3852(18) 0.395(3) 0.4614(18) 0.22(2) Uani 0.75 1 d D U P . .
H401 H 0.385030 0.347833 0.481370 0.269 Uiso 0.75 1 calc R U P . .
C402 C 0.4228(16) 0.442(4) 0.458(2) 0.26(2) Uani 0.75 1 d D U P . .
H402 H 0.447785 0.422178 0.473570 0.308 Uiso 0.75 1 calc R U P . .
C403 C 0.4178(12) 0.518(3) 0.4305(17) 0.202(17) Uani 0.75 1 d D U P . .
H403 H 0.440400 0.547937 0.425278 0.242 Uiso 0.75 1 calc R U P . .
C404 C 0.3792(10) 0.5507(19) 0.4100(12) 0.152(12) Uani 0.75 1 d D U P . .
C405 C 0.3474(11) 0.498(2) 0.4095(15) 0.191(16) Uani 0.75 1 d D U P . .
H405 H 0.322910 0.513764 0.391475 0.229 Uiso 0.75 1 calc R U P . .
C406 C 0.3495(15) 0.425(3) 0.4330(17) 0.205(19) Uani 0.75 1 d D U P . .
H406 H 0.326395 0.390705 0.431319 0.245 Uiso 0.75 1 calc R U P . .
C407 C 0.3758(9) 0.642(2) 0.3891(9) 0.154(12) Uani 0.75 1 d D U P . .
C408 C 0.3347(13) 0.674(4) 0.3791(14) 0.220(19) Uani 0.75 1 d D U P . .
H40A H 0.317442 0.624885 0.384849 0.264 Uiso 0.75 1 calc R U P . .
H40B H 0.332208 0.724046 0.398989 0.264 Uiso 0.75 1 calc R U P . .
N409 N 0.3216(11) 0.703(3) 0.3364(13) 0.216(17) Uani 0.75 1 d D U P . .
C410 C 0.3529(11) 0.708(3) 0.3174(11) 0.163(13) Uani 0.75 1 d D U P . .
H410 H 0.345736 0.690479 0.286138 0.196 Uiso 0.75 1 calc R U P . .
C411 C 0.3851(10) 0.646(2) 0.3434(9) 0.144(11) Uani 0.75 1 d D U P . .
C412 C 0.4205(10) 0.703(2) 0.3410(10) 0.138(11) Uani 0.75 1 d D U P . .
C413 C 0.4117(13) 0.786(3) 0.3278(12) 0.153(13) Uani 0.75 1 d D U P . .
C414 C 0.4432(15) 0.848(3) 0.3256(13) 0.187(17) Uani 0.75 1 d D U P . .
H414 H 0.438150 0.908132 0.316870 0.224 Uiso 0.75 1 calc R U P . .
C415 C 0.4789(14) 0.816(3) 0.3360(13) 0.182(18) Uani 0.75 1 d D U P . .
H415 H 0.499343 0.858201 0.335879 0.218 Uiso 0.75 1 calc R U P . .
C416 C 0.4900(12) 0.734(4) 0.3465(15) 0.176(17) Uani 0.75 1 d D U P . .
H416 H 0.516691 0.717124 0.349186 0.212 Uiso 0.75 1 calc R U P . .
C417 C 0.4623(11) 0.669(3) 0.3540(11) 0.158(14) Uani 0.75 1 d D U P . .
H417 H 0.469157 0.611019 0.365798 0.190 Uiso 0.75 1 calc R U P . .
N418 N 0.3731(13) 0.790(3) 0.3229(12) 0.184(14) Uani 0.75 1 d D U P . .
C419 C 0.3840(10) 0.558(2) 0.3212(11) 0.141(15) Uani 0.75 1 d D U P . .
H41A H 0.362629 0.521116 0.327691 0.212 Uiso 0.75 1 calc R U P . .
H41B H 0.409057 0.526405 0.331338 0.212 Uiso 0.75 1 calc R U P . .
H41C H 0.379760 0.567003 0.289780 0.212 Uiso 0.75 1 calc R U P . .
C420 C 0.3961(12) 0.708(3) 0.4231(11) 0.155(16) Uani 0.75 1 d D U P . .
H42A H 0.423910 0.692466 0.432057 0.233 Uiso 0.75 1 calc R U P . .
H42B H 0.393554 0.768811 0.410938 0.233 Uiso 0.75 1 calc R U P . .
H42C H 0.383832 0.705782 0.448323 0.233 Uiso 0.75 1 calc R U P . .
C421 C 0.2883(18) 0.763(6) 0.315(2) 0.31(4) Uani 0.75 1 d D U P . .
H42D H 0.266576 0.756510 0.330227 0.459 Uiso 0.75 1 calc R U P . .
H42E H 0.297155 0.825239 0.316756 0.459 Uiso 0.75 1 calc R U P . .
H42F H 0.279407 0.745226 0.284761 0.459 Uiso 0.75 1 calc R U P . .
C422 C 0.3484(16) 0.835(4) 0.2840(19) 0.24(3) Uani 0.75 1 d D U P . .
H42G H 0.320705 0.831449 0.285691 0.353 Uiso 0.75 1 calc R U P . .
H42H H 0.356220 0.897726 0.283064 0.353 Uiso 0.75 1 calc R U P . .
H42I H 0.352107 0.804217 0.257626 0.353 Uiso 0.75 1 calc R U P . .
C501 C 0.4984(13) 0.223(2) 0.5091(8) 0.089(9) Uani 0.5 1 d D U P G -1
H501 H 0.497589 0.286760 0.512288 0.106 Uiso 0.5 1 calc R U P G -1
C502 C 0.5224(17) 0.182(2) 0.4805(12) 0.080(10) Uani 0.5 1 d D U P G -1
H502 H 0.539157 0.215604 0.466499 0.096 Uiso 0.5 1 calc R U P G -1
C503 C 0.5183(16) 0.088(2) 0.4759(17) 0.084(12) Uani 0.5 1 d D U P G -1
H503 H 0.535736 0.055757 0.462236 0.101 Uiso 0.5 1 calc R U P G -1
C504 C 0.4877(12) 0.040(2) 0.4919(11) 0.102(11) Uani 0.5 1 d D U P G -1
C505 C 0.4700(19) 0.082(3) 0.521(2) 0.109(18) Uani 0.5 1 d D U P G -1
H505 H 0.452560 0.048642 0.534737 0.131 Uiso 0.5 1 calc R U P G -1
C506 C 0.4762(18) 0.166(3) 0.5320(15) 0.120(18) Uani 0.5 1 d D U P G -1
H506 H 0.466053 0.189460 0.555272 0.144 Uiso 0.5 1 calc R U P G -1
C507 C 0.4827(9) -0.059(2) 0.4833(8) 0.089(8) Uani 0.5 1 d D U P G -1
C508 C 0.4447(11) -0.087(3) 0.4941(11) 0.125(14) Uani 0.5 1 d D U P G -1
H50A H 0.426271 -0.035280 0.489963 0.150 Uiso 0.5 1 calc R U P G -1
H50B H 0.432707 -0.135853 0.474707 0.150 Uiso 0.5 1 calc R U P G -1
N509 N 0.4523(10) -0.116(3) 0.5385(10) 0.125(11) Uani 0.5 1 d D U P G -1
C510 C 0.4861(11) -0.165(3) 0.5435(11) 0.119(12) Uani 0.5 1 d D U P G -1
H510 H 0.499821 -0.167582 0.574719 0.143 Uiso 0.5 1 calc R U P G -1
C511 C 0.5126(10) -0.119(2) 0.5158(10) 0.105(10) Uani 0.5 1 d D U P G -1
C512 C 0.5263(15) -0.199(3) 0.4926(17) 0.154(16) Uani 0.5 1 d D U P G -1
C513 C 0.509(2) -0.276(2) 0.500(3) 0.164(19) Uani 0.5 1 d D U P G -1
C514 C 0.517(2) -0.352(4) 0.474(3) 0.20(2) Uani 0.5 1 d D U P G -1
H514 H 0.502519 -0.406689 0.474580 0.242 Uiso 0.5 1 calc R U P G -1
C515 C 0.542(2) -0.346(4) 0.449(3) 0.18(2) Uani 0.5 1 d D U P G -1
H515 H 0.543584 -0.394300 0.429871 0.217 Uiso 0.5 1 calc R U P G -1
C516 C 0.566(2) -0.278(4) 0.449(3) 0.19(2) Uani 0.5 1 d D U P G -1
H516 H 0.590692 -0.285628 0.440897 0.230 Uiso 0.5 1 calc R U P G -1
C517 C 0.554(2) -0.193(3) 0.462(2) 0.167(19) Uani 0.5 1 d D U P G -1
H517 H 0.562912 -0.137412 0.451891 0.201 Uiso 0.5 1 calc R U P G -1
N518 N 0.4851(13) -0.251(2) 0.5248(13) 0.151(16) Uani 0.5 1 d D U P G -1
C519 C 0.5461(12) -0.074(3) 0.5456(13) 0.123(16) Uani 0.5 1 d D U P G -1
H51A H 0.536402 -0.023459 0.559875 0.184 Uiso 0.5 1 calc R U P G -1
H51B H 0.558877 -0.117552 0.567520 0.184 Uiso 0.5 1 calc R U P G -1
H51C H 0.565044 -0.053184 0.528953 0.184 Uiso 0.5 1 calc R U P G -1
C520 C 0.4776(14) -0.083(3) 0.4356(9) 0.107(13) Uani 0.5 1 d D U P G -1
H52A H 0.501436 -0.066842 0.425561 0.161 Uiso 0.5 1 calc R U P G -1
H52B H 0.472685 -0.147239 0.431634 0.161 Uiso 0.5 1 calc R U P G -1
H52C H 0.455242 -0.049371 0.418716 0.161 Uiso 0.5 1 calc R U P G -1
C521 C 0.4214(16) -0.150(5) 0.5609(19) 0.18(3) Uani 0.5 1 d D U P G -1
H52D H 0.398768 -0.109199 0.554981 0.269 Uiso 0.5 1 calc R U P G -1
H52E H 0.413116 -0.209871 0.550091 0.269 Uiso 0.5 1 calc R U P G -1
H52F H 0.432032 -0.152447 0.592182 0.269 Uiso 0.5 1 calc R U P G -1
C522 C 0.480(3) -0.299(5) 0.565(2) 0.26(5) Uani 0.5 1 d D U P G -1
H52G H 0.460334 -0.267182 0.577717 0.397 Uiso 0.5 1 calc R U P G -1
H52H H 0.471144 -0.360289 0.557913 0.397 Uiso 0.5 1 calc R U P G -1
H52I H 0.505038 -0.299849 0.586282 0.397 Uiso 0.5 1 calc R U P G -1
C801 C 0.8010(18) 0.058(6) 0.670(2) 0.23(3) Uani 0.5 1 d D U P . .
H80A H 0.789491 0.079020 0.640509 0.273 Uiso 0.5 1 calc R U P . .
H80B H 0.825542 0.025100 0.669624 0.273 Uiso 0.5 1 calc R U P . .
C802 C 0.810(2) 0.138(5) 0.701(3) 0.26(3) Uani 0.5 1 d D U P . .
H80C H 0.801777 0.194258 0.684763 0.307 Uiso 0.5 1 calc R U P . .
H80D H 0.838499 0.141774 0.712907 0.307 Uiso 0.5 1 calc R U P . .
C803 C 0.7886(14) 0.133(5) 0.740(2) 0.19(2) Uani 0.5 1 d D U P . .
H80E H 0.795328 0.076868 0.756105 0.229 Uiso 0.5 1 calc R U P . .
H80F H 0.795862 0.184679 0.759473 0.229 Uiso 0.5 1 calc R U P . .
C804 C 0.7445(13) 0.136(5) 0.718(3) 0.21(2) Uani 0.5 1 d D U P . .
H80G H 0.738086 0.193430 0.702356 0.251 Uiso 0.5 1 calc R U P . .
H80H H 0.728495 0.130668 0.740112 0.251 Uiso 0.5 1 calc R U P . .
C805 C 0.7355(14) 0.057(6) 0.685(3) 0.22(3) Uani 0.5 1 d D U P . .
H80I H 0.714081 0.019710 0.692570 0.268 Uiso 0.5 1 calc R U P . .
H80J H 0.726259 0.080428 0.655712 0.268 Uiso 0.5 1 calc R U P . .
C806 C 0.772(2) -0.003(4) 0.687(3) 0.27(3) Uani 0.5 1 d D U P . .
H80K H 0.783113 -0.024172 0.716501 0.320 Uiso 0.5 1 calc R U P . .
H80L H 0.765335 -0.056169 0.667502 0.320 Uiso 0.5 1 calc R U P . .
C811 C 0.725(3) 0.266(6) 0.761(4) 0.25(4) Uani 0.33 1 d D U P . .
H81A H 0.697524 0.245977 0.753088 0.301 Uiso 0.33 1 calc R U P . .
H81B H 0.741509 0.214948 0.774240 0.301 Uiso 0.33 1 calc R U P . .
C812 C 0.729(3) 0.345(9) 0.793(3) 0.25(4) Uani 0.33 1 d D U P . .
H81C H 0.756876 0.364943 0.800509 0.305 Uiso 0.33 1 calc R U P . .
H81D H 0.721341 0.325342 0.819842 0.305 Uiso 0.33 1 calc R U P . .
C813 C 0.703(3) 0.422(8) 0.771(3) 0.24(4) Uani 0.33 1 d D U P . .
H81E H 0.675178 0.400136 0.763104 0.285 Uiso 0.33 1 calc R U P . .
H81F H 0.703522 0.471324 0.792372 0.285 Uiso 0.33 1 calc R U P . .
C814 C 0.716(3) 0.456(6) 0.731(4) 0.25(4) Uani 0.33 1 d D U P . .
H81G H 0.698782 0.504981 0.717417 0.300 Uiso 0.33 1 calc R U P . .
H81H H 0.743240 0.478780 0.739269 0.300 Uiso 0.33 1 calc R U P . .
C815 C 0.7142(19) 0.378(8) 0.699(2) 0.23(3) Uani 0.33 1 d D U P . .
H81I H 0.724201 0.398289 0.673518 0.277 Uiso 0.33 1 calc R U P . .
H81J H 0.686598 0.358995 0.688812 0.277 Uiso 0.33 1 calc R U P . .
C816 C 0.739(2) 0.297(7) 0.720(3) 0.24(4) Uani 0.33 1 d D U P . .
H81K H 0.735984 0.247311 0.698843 0.289 Uiso 0.33 1 calc R U P . .
H81L H 0.766781 0.314387 0.727705 0.289 Uiso 0.33 1 calc R U P . .
C821 C 0.545(2) 0.174(6) 0.995(3) 0.30(4) Uani 0.5 1 d D U P H -1
H82A H 0.548510 0.119997 0.978351 0.366 Uiso 0.5 1 calc R U P H -1
H82B H 0.569541 0.186498 1.016258 0.366 Uiso 0.5 1 calc R U P H -1
C822 C 0.533(2) 0.255(7) 0.965(2) 0.31(4) Uani 0.5 1 d D U P H -1
H82C H 0.553804 0.265856 0.948875 0.368 Uiso 0.5 1 calc R U P H -1
H82D H 0.508699 0.238948 0.943283 0.368 Uiso 0.5 1 calc R U P H -1
C823 C 0.525(2) 0.343(5) 0.987(3) 0.26(3) Uani 0.5 1 d D U P H -1
H82E H 0.549960 0.366845 1.004333 0.317 Uiso 0.5 1 calc R U P H -1
H82F H 0.513763 0.388084 0.964949 0.317 Uiso 0.5 1 calc R U P H -1
C824 C 0.496(3) 0.326(6) 1.017(3) 0.29(3) Uani 0.5 1 d D U P H -1
H82G H 0.474635 0.370357 1.011405 0.345 Uiso 0.5 1 calc R U P H -1
H82H H 0.509930 0.330410 1.047816 0.345 Uiso 0.5 1 calc R U P H -1
C825 C 0.480(2) 0.230(6) 1.006(3) 0.27(3) Uani 0.5 1 d D U P H -1
H82I H 0.458385 0.219658 1.021454 0.329 Uiso 0.5 1 calc R U P H -1
H82J H 0.469342 0.225739 0.974843 0.329 Uiso 0.5 1 calc R U P H -1
C826 C 0.511(3) 0.157(5) 1.020(2) 0.30(4) Uani 0.5 1 d D U P H -1
H82K H 0.522035 0.158994 1.051564 0.356 Uiso 0.5 1 calc R U P H -1
H82L H 0.499782 0.096856 1.012418 0.356 Uiso 0.5 1 calc R U P H -1
C851 C 0.0345(19) 0.360(4) -0.0439(18) 0.22(2) Uani 0.5 1 d D U P I -1
H85A H 0.012598 0.375864 -0.068291 0.270 Uiso 0.5 1 calc R U P I -1
H85B H 0.044159 0.300049 -0.050251 0.270 Uiso 0.5 1 calc R U P I -1
C852 C 0.018(2) 0.353(4) -0.003(2) 0.24(3) Uani 0.5 1 d D U P I -1
H85C H 0.039748 0.332780 0.021043 0.292 Uiso 0.5 1 calc R U P I -1
H85D H -0.002424 0.306982 -0.007357 0.292 Uiso 0.5 1 calc R U P I -1
C853 C 0.0016(14) 0.441(5) 0.0104(10) 0.21(2) Uani 0.5 1 d D U P I -1
H85E H 0.012709 0.454943 0.041295 0.254 Uiso 0.5 1 calc R U P I -1
H85F H -0.027357 0.437708 0.006082 0.254 Uiso 0.5 1 calc R U P I -1
C854 C 0.0137(15) 0.514(4) -0.0195(14) 0.18(2) Uani 0.5 1 d D U P I -1
H85G H -0.001388 0.504714 -0.049478 0.218 Uiso 0.5 1 calc R U P I -1
H85H H 0.006966 0.573804 -0.009776 0.218 Uiso 0.5 1 calc R U P I -1
C855 C 0.0573(15) 0.511(3) -0.0193(10) 0.170(19) Uani 0.5 1 d D U P I -1
H85I H 0.064694 0.565375 -0.033524 0.203 Uiso 0.5 1 calc R U P I -1
H85J H 0.072415 0.510424 0.011074 0.203 Uiso 0.5 1 calc R U P I -1
C856 C 0.0679(15) 0.428(4) -0.0426(15) 0.21(2) Uani 0.5 1 d D U P I -1
H85K H 0.093176 0.403103 -0.026930 0.249 Uiso 0.5 1 calc R U P I -1
H85L H 0.070312 0.444158 -0.072416 0.249 Uiso 0.5 1 calc R U P I -1

loop_
_atom_site_aniso_label
_atom_site_aniso_U_11
_atom_site_aniso_U_22
_atom_site_aniso_U_33
_atom_site_aniso_U_23
_atom_site_aniso_U_13
_atom_site_aniso_U_12
Zn1 0.089(2) 0.0318(15) 0.0638(15) 0.0002(10) 0.0298(14) 0.0047(13)
I11 0.1265(15) 0.0594(10) 0.0615(8) 0.0138(6) 0.0298(9) 0.0255(8)
I12 0.1035(14) 0.0435(8) 0.1175(15) -0.0239(8) 0.0585(11) -0.0188(8)
Zn1A 0.23(2) 0.040(4) 0.33(3) -0.032(11) 0.24(2) -0.022(9)
I13 0.72(3) 0.130(8) 0.333(16) 0.142(10) 0.43(2) 0.234(15)
I14 0.209(11) 0.141(8) 0.61(3) -0.227(13) 0.302(16) -0.130(8)
Zn2 0.054(4) 0.071(6) 0.068(3) 0.024(3) 0.000(3) -0.010(3)
I21 0.083(2) 0.0545(18) 0.106(3) 0.0239(13) -0.008(2) 0.0097(13)
I22 0.082(3) 0.137(4) 0.180(6) 0.101(4) -0.008(3) -0.005(2)
Zn2A 0.074(6) 0.056(6) 0.193(11) 0.053(5) -0.071(6) -0.019(4)
I23 0.196(8) 0.046(2) 0.388(16) -0.003(4) -0.205(11) 0.009(3)
I24 0.079(3) 0.227(8) 0.080(3) 0.063(3) 0.022(2) 0.007(3)
Zn3 0.079(3) 0.027(4) 0.047(3) -0.004(2) -0.021(2) 0.004(2)
I31 0.090(2) 0.0661(19) 0.0571(13) -0.0165(12) -0.0090(12) 0.0304(15)
I32 0.107(3) 0.0458(14) 0.133(4) 0.033(2) -0.048(2) -0.0205(12)
Zn3A 0.145(11) 0.030(4) 0.060(4) -0.005(3) -0.020(6) 0.005(5)
I33 0.160(7) 0.120(6) 0.083(3) -0.038(4) -0.041(4) 0.083(5)
I34 0.233(8) 0.0458(16) 0.078(2) -0.0041(14) -0.027(3) -0.041(3)
Zn4 0.085(3) 0.047(3) 0.041(2) 0.009(2) -0.015(2) -0.024(2)
I41 0.125(3) 0.082(2) 0.0534(15) 0.0053(13) 0.0167(18) -0.0486(18)
I42 0.098(2) 0.0378(10) 0.0887(17) -0.0014(9) -0.0275(15) -0.0071(9)
Zn4A 0.216(16) 0.046(6) 0.072(7) 0.032(4) -0.070(7) -0.052(7)
I43 0.202(9) 0.179(9) 0.083(4) 0.047(4) -0.060(5) -0.128(7)
I44 0.294(13) 0.035(2) 0.183(7) -0.023(3) -0.171(10) 0.030(3)
Zn5 0.200(10) 0.037(2) 0.115(6) -0.009(3) 0.094(6) -0.024(4)
I51 0.417(14) 0.117(4) 0.107(3) -0.064(3) 0.140(6) -0.161(7)
I52 0.232(7) 0.0488(18) 0.261(9) 0.050(3) 0.189(7) 0.047(3)
Zn5A 0.149(5) 0.0265(16) 0.161(6) 0.012(3) 0.104(5) 0.006(2)
I53 0.279(6) 0.0626(15) 0.196(5) -0.063(2) 0.168(5) -0.081(3)
I54 0.142(3) 0.077(2) 0.305(8) 0.098(4) 0.140(4) 0.063(2)
Zn6 0.070(2) 0.045(3) 0.071(2) -0.0135(16) -0.0145(18) 0.0127(16)
I61 0.0980(15) 0.0390(12) 0.1011(18) -0.0010(8) -0.0222(12) 0.0023(10)
I62 0.0797(14) 0.0973(19) 0.0998(16) -0.0481(14) 0.0066(12) 0.0036(12)
Zn6A 0.125(10) 0.057(7) 0.223(17) -0.047(9) -0.117(11) 0.037(6)
I63 0.136(6) 0.046(3) 0.329(14) -0.002(6) -0.138(8) -0.008(3)
I64 0.210(9) 0.193(11) 0.217(10) -0.132(9) -0.100(8) 0.099(8)
N101 0.097(8) 0.055(6) 0.058(5) -0.004(5) 0.024(5) 0.004(6)
C102 0.096(11) 0.086(11) 0.062(7) -0.019(7) 0.032(7) -0.011(8)
C103 0.097(11) 0.090(12) 0.070(8) -0.024(8) 0.019(8) -0.005(9)
C104 0.064(7) 0.059(7) 0.055(6) -0.007(5) 0.005(5) 0.007(5)
C105 0.087(9) 0.060(8) 0.079(8) -0.003(7) 0.027(7) -0.007(7)
C106 0.090(10) 0.078(9) 0.072(8) -0.012(7) 0.035(7) -0.009(8)
N111 0.053(5) 0.053(6) 0.080(7) 0.010(5) -0.010(5) -0.009(4)
C112 0.071(8) 0.066(8) 0.067(7) 0.010(6) -0.007(6) -0.007(6)
C113 0.065(7) 0.062(7) 0.063(7) 0.011(6) -0.008(6) -0.006(6)
C114 0.050(5) 0.044(6) 0.059(6) -0.008(5) -0.008(4) -0.002(4)
C115 0.088(10) 0.096(12) 0.071(8) -0.040(8) 0.019(7) -0.035(9)
C116 0.097(11) 0.091(12) 0.083(10) -0.022(9) 0.017(9) -0.035(10)
N121 0.094(8) 0.040(5) 0.055(5) -0.008(4) -0.004(5) 0.003(5)
C122 0.141(15) 0.066(9) 0.067(8) -0.021(7) 0.040(9) -0.037(10)
C123 0.100(10) 0.070(9) 0.063(7) -0.019(6) 0.023(7) -0.038(8)
C124 0.058(6) 0.042(5) 0.038(4) -0.010(4) 0.003(4) -0.006(4)
C125 0.062(6) 0.051(6) 0.045(5) -0.006(5) -0.010(4) 0.008(5)
C126 0.076(7) 0.047(6) 0.050(6) -0.016(5) 0.002(5) 0.007(5)
C131 0.052(5) 0.053(6) 0.048(5) -0.012(5) 0.002(4) 0.005(5)
N132 0.062(5) 0.054(6) 0.056(5) -0.018(4) 0.012(4) -0.008(4)
C133 0.054(6) 0.052(6) 0.051(5) -0.005(5) 0.000(4) -0.003(5)
N134 0.055(4) 0.038(4) 0.042(4) -0.003(3) -0.002(3) -0.009(4)
C135 0.055(5) 0.047(5) 0.034(4) -0.005(4) -0.002(4) 0.001(4)
N136 0.055(5) 0.051(5) 0.043(4) -0.006(4) 0.001(4) -0.002(4)
N141 0.058(6) 0.049(6) 0.092(8) 0.019(5) -0.017(5) -0.009(4)
C142 0.076(8) 0.055(7) 0.079(8) 0.010(6) -0.023(7) -0.009(6)
C143 0.074(7) 0.040(6) 0.062(6) 0.004(5) -0.013(6) -0.002(5)
C144 0.054(6) 0.039(5) 0.068(7) 0.006(5) -0.003(5) -0.005(4)
C145 0.070(8) 0.041(6) 0.102(10) -0.006(6) -0.035(7) -0.005(6)
C146 0.064(7) 0.040(6) 0.151(16) 0.010(8) -0.043(9) 0.001(6)
N151 0.109(9) 0.043(5) 0.062(6) 0.010(4) -0.034(6) -0.020(6)
C152 0.158(19) 0.049(8) 0.140(17) -0.021(10) -0.092(16) 0.011(10)
C153 0.16(2) 0.050(8) 0.139(17) -0.010(10) -0.087(16) 0.006(10)
C154 0.087(8) 0.042(6) 0.052(6) 0.004(5) -0.011(6) -0.014(6)
C155 0.163(17) 0.036(6) 0.078(9) -0.002(6) -0.064(11) 0.004(8)
C156 0.151(16) 0.040(6) 0.081(9) 0.011(6) -0.045(10) -0.003(8)
N161 0.076(7) 0.048(6) 0.083(7) 0.005(5) 0.017(6) 0.001(5)
C162 0.113(14) 0.055(9) 0.122(15) -0.011(9) -0.003(12) -0.017(9)
C163 0.092(11) 0.044(7) 0.142(16) -0.021(9) -0.034(11) -0.005(7)
C164 0.072(7) 0.034(5) 0.060(6) 0.007(4) 0.010(5) -0.003(5)
C165 0.128(15) 0.055(9) 0.111(13) -0.015(8) -0.049(12) 0.028(9)
C166 0.118(14) 0.046(8) 0.136(16) -0.008(9) -0.011(12) 0.014(8)
C171 0.050(5) 0.034(5) 0.058(6) 0.008(4) -0.003(4) -0.009(4)
N172 0.063(5) 0.036(4) 0.051(5) 0.000(3) -0.005(4) -0.006(4)
C173 0.062(6) 0.036(5) 0.059(6) 0.014(4) 0.005(5) -0.003(4)
N174 0.070(6) 0.035(4) 0.050(4) 0.005(4) -0.008(4) -0.008(4)
C175 0.057(5) 0.032(5) 0.056(5) 0.003(4) 0.002(4) -0.003(4)
N176 0.061(5) 0.034(4) 0.054(5) 0.002(3) 0.002(4) -0.006(4)
N201 0.101(8) 0.039(5) 0.044(5) 0.011(4) -0.010(5) -0.005(5)
C202 0.106(11) 0.054(7) 0.076(8) 0.024(7) 0.023(8) 0.035(8)
C203 0.119(13) 0.062(8) 0.072(8) 0.022(7) 0.038(8) 0.035(8)
C204 0.082(8) 0.043(6) 0.039(5) -0.001(4) -0.003(5) -0.007(5)
C205 0.069(7) 0.050(6) 0.056(6) 0.011(5) -0.003(5) -0.004(5)
C206 0.067(7) 0.054(7) 0.049(5) 0.017(5) -0.011(5) -0.016(6)
C213 0.127(14) 0.054(8) 0.086(10) 0.013(7) 0.041(10) 0.006(8)
C212 0.26(4) 0.061(10) 0.126(17) 0.031(11) 0.12(2) 0.011(16)
N211 0.171(18) 0.040(6) 0.21(2) 0.000(9) 0.137(17) 0.007(9)
C214 0.110(11) 0.044(6) 0.065(7) 0.004(5) 0.030(7) -0.009(7)
C215 0.106(12) 0.058(8) 0.127(14) 0.012(10) 0.045(11) 0.014(9)
N221 0.079(8) 0.061(7) 0.088(8) -0.006(6) -0.025(7) 0.023(6)
C216 0.137(16) 0.041(7) 0.19(2) 0.011(10) 0.116(17) 0.000(8)
C222 0.16(2) 0.106(16) 0.112(14) 0.061(13) 0.039(15) 0.075(16)
C223 0.147(19) 0.105(16) 0.127(17) 0.072(14) 0.027(14) 0.054(15)
C224 0.074(7) 0.049(6) 0.058(6) 0.003(5) -0.002(6) 0.009(6)
C225 0.067(7) 0.061(8) 0.078(8) 0.011(6) -0.007(6) 0.004(6)
C226 0.072(8) 0.060(8) 0.085(9) -0.004(7) 0.002(7) 0.009(6)
C231 0.062(6) 0.036(5) 0.045(5) 0.000(4) -0.010(5) -0.005(4)
N232 0.058(5) 0.039(4) 0.048(4) 0.004(4) -0.008(4) -0.005(4)
C233 0.069(7) 0.043(6) 0.049(5) 0.004(4) -0.004(5) -0.008(5)
N234 0.073(6) 0.045(5) 0.058(5) 0.014(4) -0.008(5) -0.005(5)
C235 0.063(6) 0.041(5) 0.051(5) 0.010(4) -0.012(5) -0.002(5)
N236 0.066(5) 0.045(5) 0.045(4) 0.010(4) -0.006(4) -0.004(4)
N241 0.183(18) 0.028(5) 0.178(18) 0.019(8) 0.129(16) 0.011(8)
C242 0.28(4) 0.040(9) 0.106(14) -0.017(9) 0.034(19) -0.046(14)
C243 0.22(3) 0.036(7) 0.077(9) 0.001(6) 0.015(13) -0.034(11)
C244 0.089(9) 0.030(5) 0.082(8) 0.009(5) 0.032(7) 0.005(5)
C245 0.120(16) 0.065(11) 0.19(3) 0.069(15) 0.003(16) -0.001(11)
C246 0.093(13) 0.054(11) 0.28(4) 0.071(17) 0.037(19) 0.020(10)
N251 0.079(7) 0.051(6) 0.107(9) -0.024(6) -0.042(7) 0.017(5)
C252 0.078(9) 0.050(7) 0.115(12) -0.019(8) -0.034(9) 0.019(7)
C253 0.085(10) 0.050(7) 0.120(13) -0.009(8) -0.040(10) 0.016(7)
C254 0.070(7) 0.046(6) 0.062(6) -0.008(5) -0.012(6) 0.022(5)
C255 0.099(10) 0.054(8) 0.070(8) -0.010(6) -0.018(7) 0.017(7)
C256 0.106(12) 0.061(8) 0.091(10) -0.021(8) -0.046(9) 0.034(8)
N261 0.108(9) 0.035(5) 0.053(5) -0.003(4) -0.017(5) 0.015(5)
C262 0.092(11) 0.066(9) 0.115(13) 0.023(9) -0.057(10) -0.012(8)
C263 0.091(10) 0.056(8) 0.091(10) 0.017(7) -0.039(8) -0.010(7)
C264 0.064(6) 0.030(5) 0.052(5) -0.006(4) -0.002(5) 0.002(4)
C265 0.102(10) 0.045(6) 0.060(7) 0.000(5) -0.014(7) -0.016(6)
C266 0.114(11) 0.040(6) 0.060(7) 0.009(5) -0.019(7) 0.003(7)
C271 0.073(7) 0.031(5) 0.057(6) 0.004(4) 0.016(5) 0.004(4)
N272 0.074(6) 0.038(5) 0.061(5) 0.005(4) 0.001(5) 0.012(4)
C273 0.070(7) 0.033(5) 0.057(6) -0.002(4) -0.001(5) 0.009(5)
N274 0.058(5) 0.029(4) 0.058(5) -0.003(3) -0.001(4) 0.002(3)
C275 0.067(6) 0.028(4) 0.053(5) -0.001(4) 0.006(5) 0.004(4)
N276 0.069(6) 0.030(4) 0.065(5) -0.001(4) 0.008(5) -0.003(4)
C301 0.26(3) 0.049(12) 0.13(2) 0.010(12) 0.09(2) 0.055(18)
C302 0.25(4) 0.064(15) 0.18(3) 0.002(19) 0.05(3) 0.01(2)
C303 0.21(3) 0.093(19) 0.17(3) -0.031(19) 0.11(2) 0.03(2)
C304 0.22(3) 0.12(2) 0.14(2) -0.017(18) 0.08(2) -0.03(2)
C305 0.18(3) 0.16(3) 0.13(2) 0.04(2) 0.10(2) -0.03(2)
C306 0.21(3) 0.067(15) 0.17(3) 0.041(17) 0.11(2) 0.049(19)
C307 0.23(3) 0.13(2) 0.13(2) -0.003(17) 0.08(2) -0.03(2)
C308 0.25(4) 0.16(3) 0.19(3) 0.00(3) 0.11(3) -0.06(3)
N309 0.23(3) 0.16(3) 0.22(3) -0.02(3) 0.12(3) -0.03(3)
C310 0.22(3) 0.18(3) 0.22(3) -0.03(3) 0.11(3) -0.02(3)
C311 0.22(3) 0.16(3) 0.14(2) 0.022(19) 0.12(2) -0.02(2)
C312 0.19(3) 0.19(3) 0.13(2) 0.03(2) 0.08(2) -0.03(3)
C313 0.19(3) 0.23(3) 0.17(3) -0.06(3) 0.08(3) -0.03(3)
C314 0.22(4) 0.24(4) 0.14(3) -0.09(3) 0.06(3) -0.06(3)
C315 0.24(4) 0.18(3) 0.13(3) -0.07(2) 0.04(3) -0.03(3)
C316 0.23(3) 0.12(2) 0.12(2) -0.007(19) 0.08(2) 0.01(3)
C317 0.27(4) 0.14(3) 0.10(2) 0.03(2) 0.05(2) 0.03(3)
N318 0.23(3) 0.23(4) 0.23(3) -0.03(3) 0.11(3) -0.05(3)
C319 0.22(4) 0.19(4) 0.12(2) 0.02(3) 0.11(3) 0.02(3)
C320 0.27(5) 0.17(4) 0.12(2) 0.02(3) 0.09(3) -0.08(4)
C321 0.33(7) 0.20(5) 0.18(4) -0.02(4) 0.13(5) -0.12(5)
C322 0.41(10) 0.29(9) 0.40(10) 0.06(9) 0.05(9) -0.06(9)
C401 0.32(5) 0.13(3) 0.26(4) -0.06(3) 0.16(4) -0.04(4)
C402 0.35(5) 0.16(4) 0.29(5) -0.03(4) 0.12(4) -0.03(4)
C403 0.26(4) 0.10(3) 0.29(4) -0.02(3) 0.17(4) -0.04(3)
C404 0.17(2) 0.096(18) 0.24(3) -0.06(2) 0.15(2) -0.052(18)
C405 0.23(3) 0.12(2) 0.29(4) -0.08(3) 0.19(3) -0.09(2)
C406 0.26(4) 0.12(3) 0.30(4) -0.09(3) 0.21(3) -0.05(3)
C407 0.16(2) 0.14(2) 0.19(2) -0.09(2) 0.11(2) -0.024(19)
C408 0.23(4) 0.25(4) 0.21(4) -0.04(4) 0.10(3) 0.01(4)
N409 0.23(4) 0.23(4) 0.20(3) -0.04(3) 0.08(3) 0.03(3)
C410 0.17(3) 0.18(3) 0.16(2) -0.05(2) 0.11(2) 0.00(2)
C411 0.16(2) 0.15(2) 0.15(2) -0.06(2) 0.093(19) -0.02(2)
C412 0.15(2) 0.17(3) 0.112(18) -0.077(19) 0.074(17) -0.05(2)
C413 0.20(3) 0.17(3) 0.111(19) -0.05(2) 0.08(2) -0.05(3)
C414 0.26(4) 0.22(4) 0.12(2) -0.06(2) 0.11(3) -0.07(3)
C415 0.20(3) 0.24(4) 0.12(2) -0.09(3) 0.08(3) -0.13(3)
C416 0.15(3) 0.25(4) 0.15(3) -0.07(3) 0.07(2) -0.06(3)
C417 0.17(3) 0.21(3) 0.11(2) -0.07(2) 0.06(2) -0.04(3)
N418 0.25(4) 0.17(3) 0.15(2) -0.03(2) 0.08(3) 0.01(3)
C419 0.13(3) 0.17(3) 0.14(3) -0.07(3) 0.08(2) -0.03(2)
C420 0.19(4) 0.16(3) 0.12(2) -0.08(2) 0.03(2) -0.01(3)
C421 0.29(8) 0.35(9) 0.29(7) -0.13(7) 0.08(6) 0.06(7)
C422 0.24(6) 0.22(7) 0.27(7) -0.02(6) 0.12(5) 0.01(5)
C501 0.14(2) 0.091(19) 0.047(19) 0.015(11) 0.04(2) 0.00(2)
C502 0.13(3) 0.057(16) 0.057(17) -0.015(13) 0.028(18) 0.000(17)
C503 0.13(3) 0.058(19) 0.061(18) 0.011(14) 0.01(2) 0.011(18)
C504 0.15(3) 0.078(18) 0.07(2) -0.001(15) 0.005(19) -0.012(18)
C505 0.12(3) 0.10(3) 0.09(3) 0.00(2) -0.01(3) -0.02(2)
C506 0.13(3) 0.12(3) 0.09(3) 0.00(3) -0.02(3) -0.03(3)
C507 0.12(2) 0.062(16) 0.072(15) 0.000(13) -0.001(16) -0.020(16)
C508 0.12(3) 0.13(3) 0.10(2) -0.03(2) -0.03(2) 0.00(2)
N509 0.12(2) 0.17(3) 0.081(17) 0.02(2) 0.006(17) 0.00(2)
C510 0.15(3) 0.13(3) 0.071(17) 0.012(19) 0.007(19) 0.05(2)
C511 0.14(3) 0.065(17) 0.093(19) 0.015(15) -0.005(18) 0.008(18)
C512 0.21(4) 0.08(2) 0.16(3) -0.02(3) 0.02(3) 0.02(3)
C513 0.21(4) 0.070(19) 0.19(4) -0.01(3) 0.00(4) 0.03(3)
C514 0.26(5) 0.11(3) 0.23(5) -0.06(4) 0.01(4) 0.02(4)
C515 0.22(5) 0.11(3) 0.22(5) -0.04(4) 0.06(4) -0.01(4)
C516 0.24(5) 0.14(4) 0.21(4) -0.04(4) 0.09(4) 0.03(4)
C517 0.24(5) 0.09(3) 0.19(4) -0.02(3) 0.07(4) 0.02(3)
N518 0.19(3) 0.11(3) 0.14(3) 0.07(2) 0.00(3) 0.07(2)
C519 0.14(4) 0.14(4) 0.09(3) -0.02(3) 0.01(3) 0.03(3)
C520 0.15(4) 0.09(2) 0.073(19) -0.020(18) 0.00(2) 0.00(2)
C521 0.15(5) 0.21(7) 0.17(5) -0.08(5) 0.02(4) -0.02(5)
C522 0.26(9) 0.23(9) 0.28(9) 0.11(8) 0.02(8) 0.07(8)
C801 0.11(3) 0.22(5) 0.33(6) -0.01(5) 0.00(4) -0.04(4)
C802 0.16(4) 0.22(5) 0.36(6) 0.00(5) -0.01(4) -0.03(4)
C803 0.11(3) 0.15(4) 0.30(6) 0.03(4) 0.02(3) -0.05(3)
C804 0.11(3) 0.18(5) 0.34(6) 0.02(4) 0.04(4) -0.03(3)
C805 0.11(3) 0.21(5) 0.33(6) 0.00(5) 0.01(4) -0.03(4)
C806 0.18(4) 0.24(5) 0.35(6) -0.01(5) -0.01(5) -0.03(4)
C811 0.16(5) 0.29(7) 0.28(6) 0.04(6) 0.00(5) -0.03(5)
C812 0.17(5) 0.30(7) 0.29(6) 0.07(6) 0.03(5) -0.02(5)
C813 0.12(4) 0.31(7) 0.27(6) 0.10(6) 0.02(5) -0.02(5)
C814 0.13(4) 0.30(7) 0.28(6) 0.05(6) -0.03(5) 0.00(5)
C815 0.08(3) 0.28(7) 0.28(6) 0.04(5) -0.09(4) -0.02(4)
C816 0.12(4) 0.28(7) 0.27(6) 0.05(6) -0.05(4) -0.04(5)
C821 0.23(5) 0.44(7) 0.17(4) 0.02(5) -0.11(4) -0.15(5)
C822 0.24(5) 0.41(7) 0.21(5) 0.01(5) -0.08(4) -0.14(5)
C823 0.21(5) 0.37(6) 0.17(4) 0.02(5) -0.05(4) -0.19(5)
C824 0.24(6) 0.40(6) 0.19(5) 0.00(5) -0.03(5) -0.14(5)
C825 0.24(5) 0.38(7) 0.19(5) 0.06(5) 0.00(4) -0.17(5)
C826 0.24(5) 0.43(7) 0.17(5) 0.03(5) -0.06(4) -0.15(5)
C851 0.24(4) 0.22(4) 0.15(3) -0.01(3) -0.10(3) 0.00(4)
C852 0.25(4) 0.27(4) 0.16(3) -0.02(4) -0.07(4) 0.00(4)
C853 0.27(4) 0.22(4) 0.08(2) -0.05(2) -0.11(3) -0.01(3)
C854 0.26(4) 0.19(4) 0.060(17) -0.03(2) -0.05(3) -0.05(3)
C855 0.25(4) 0.17(3) 0.045(14) -0.020(19) -0.06(2) 0.03(3)
C856 0.25(4) 0.20(4) 0.11(3) 0.02(3) -0.09(3) 0.02(3)

loop_
_atom_type_symbol
_atom_type_description
_atom_type_scat_dispersion_real
_atom_type_scat_dispersion_imag
_atom_type_scat_source
C C 0.0181 0.0091 'International Tables Vol C Tables 4.2.6.8 and 6.1.1.4'
H H 0.0000 0.0000 'International Tables Vol C Tables 4.2.6.8 and 6.1.1.4'
N N 0.0311 0.0180 'International Tables Vol C Tables 4.2.6.8 and 6.1.1.4'
I I -0.3257 6.8362 'International Tables Vol C Tables 4.2.6.8 and 6.1.1.4'
Zn Zn -1.5491 0.6778 'International Tables Vol C Tables 4.2.6.8 and 6.1.1.4'

loop_
_geom_angle_atom_site_label_1
_geom_angle_atom_site_label_2
_geom_angle_atom_site_label_3
_geom_angle
_geom_angle_site_symmetry_1
_geom_angle_site_symmetry_3
N101 Zn1 N161 104.8(5) . 3_545
N101 Zn1 I12 105.8(4) . .
N161 Zn1 I12 107.9(4) 3_545 .
N101 Zn1 I11 108.6(4) . .
N161 Zn1 I11 104.8(4) 3_545 .
I12 Zn1 I11 123.56(18) . .
N101 Zn1A N161 100.3(8) . 3_545
N101 Zn1A I14 120.8(10) . .
N161 Zn1A I14 118.6(11) 3_545 .
N101 Zn1A I13 94.5(10) . .
N161 Zn1A I13 95.8(10) 3_545 .
I14 Zn1A I13 121.3(9) . .
N141 Zn2 N111 100.4(5) . .
N141 Zn2 I22 108.9(6) . .
N111 Zn2 I22 109.7(5) . .
N141 Zn2 I21 107.4(5) . .
N111 Zn2 I21 108.1(5) . .
I22 Zn2 I21 120.5(4) . .
N141 Zn2A N111 98.1(6) . .
N141 Zn2A I23 107.2(6) . .
N111 Zn2A I23 109.2(7) . .
N141 Zn2A I24 106.8(7) . .
N111 Zn2A I24 107.6(6) . .
I23 Zn2A I24 124.8(5) . .
N121 Zn3 N261 100.4(7) . 3_546
N121 Zn3 I31 111.3(6) . .
N261 Zn3 I31 109.5(7) 3_546 .
N121 Zn3 I32 103.4(7) . .
N261 Zn3 I32 103.5(6) 3_546 .
I31 Zn3 I32 125.7(5) . .
N261 Zn3A N121 96.2(8) 3_546 .
N261 Zn3A I34 113.1(9) 3_546 .
N121 Zn3A I34 108.5(9) . .
N261 Zn3A I33 100.5(8) 3_546 .
N121 Zn3A I33 105.0(7) . .
I34 Zn3A I33 128.7(7) . .
N201 Zn4 N151 97.1(5) . .
N201 Zn4 I41 108.1(5) . .
N151 Zn4 I41 106.0(5) . .
N201 Zn4 I42 105.2(4) . .
N151 Zn4 I42 107.4(5) . .
I41 Zn4 I42 128.7(3) . .
N151 Zn4A N201 100.6(8) . .
N151 Zn4A I44 107.7(10) . .
N201 Zn4A I44 109.6(9) . .
N151 Zn4A I43 106.9(9) . .
N201 Zn4A I43 105.5(9) . .
I44 Zn4A I43 124.0(7) . .
N211 Zn5 N241 97.2(7) . .
N211 Zn5 I51 119.4(9) . .
N241 Zn5 I51 118.6(8) . .
N211 Zn5 I52 98.1(8) . .
N241 Zn5 I52 97.1(8) . .
I51 Zn5 I52 121.3(4) . .
N241 Zn5A N211 101.7(7) . .
N241 Zn5A I53 102.5(8) . .
N211 Zn5A I53 97.7(8) . .
N241 Zn5A I54 111.5(9) . .
N211 Zn5A I54 117.1(8) . .
I53 Zn5A I54 123.2(3) . .
N251 Zn6 N221 99.8(5) . 3
N251 Zn6 I62 101.7(6) . .
N221 Zn6 I62 107.5(5) 3 .
N251 Zn6 I61 110.2(5) . .
N221 Zn6 I61 108.3(6) 3 .
I62 Zn6 I61 126.1(2) . .
N221 Zn6A N251 102.6(10) 3 .
N221 Zn6A I63 101.5(11) 3 .
N251 Zn6A I63 98.6(9) . .
N221 Zn6A I64 112.9(9) 3 .
N251 Zn6A I64 113.9(12) . .
I63 Zn6A I64 124.3(8) . .
C102 N101 C106 118.4(13) . .
C102 N101 Zn1 116.1(9) . .
C106 N101 Zn1 125.2(11) . .
C102 N101 Zn1A 134.3(12) . .
C106 N101 Zn1A 107.2(13) . .
N101 C102 C103 123.0(14) . .
N101 C102 H102 118.5 . .
C103 C102 H102 118.5 . .
C102 C103 C104 117.4(17) . .
C102 C103 H103 121.3 . .
C104 C103 H103 121.3 . .
C105 C104 C103 119.3(14) . .
C105 C104 C131 122.0(12) . .
C103 C104 C131 118.5(13) . .
C106 C105 C104 117.1(15) . .
C106 C105 H105 121.5 . .
C104 C105 H105 121.5 . .
N101 C106 C105 124.5(16) . .
N101 C106 H106 117.8 . .
C105 C106 H106 117.8 . .
C112 N111 C116 119.5(13) . .
C112 N111 Zn2 120.3(11) . .
C116 N111 Zn2 120.0(10) . .
C112 N111 Zn2A 119.0(11) . .
C116 N111 Zn2A 121.4(10) . .
N111 C112 C113 122.0(15) . .
N111 C112 H112 119.0 . .
C113 C112 H112 119.0 . .
C112 C113 C114 118.7(13) . .
C112 C113 H113 120.6 . .
C114 C113 H113 120.6 . .
C115 C114 C113 119.1(13) . .
C115 C114 C133 120.9(13) . .
C113 C114 C133 119.9(10) . .
C116 C115 C114 118.3(16) . .
C116 C115 H115 120.9 . .
C114 C115 H115 120.9 . .
N111 C116 C115 122.3(15) . .
N111 C116 H116 118.9 . .
C115 C116 H116 118.9 . .
C126 N121 C122 117.5(11) . .
C126 N121 Zn3 118.8(10) . .
C122 N121 Zn3 123.4(11) . .
C126 N121 Zn3A 129.2(11) . .
C122 N121 Zn3A 113.4(12) . .
C123 C122 N121 123.2(17) . .
C123 C122 H122 118.4 . .
N121 C122 H122 118.4 . .
C122 C123 C124 120.4(16) . .
C122 C123 H123 119.8 . .
C124 C123 H123 119.8 . .
C125 C124 C123 117.8(11) . .
C125 C124 C135 121.1(10) . .
C123 C124 C135 121.1(11) . .
C124 C125 C126 119.6(12) . .
C124 C125 H125 120.2 . .
C126 C125 H125 120.2 . .
N121 C126 C125 121.4(13) . .
N121 C126 H126 119.3 . .
C125 C126 H126 119.3 . .
N132 C131 N136 124.3(11) . .
N132 C131 C104 117.1(10) . .
N136 C131 C104 118.5(11) . .
C133 N132 C131 115.4(10) . .
N132 C133 N134 125.0(11) . .
N132 C133 C114 118.3(11) . .
N134 C133 C114 116.6(11) . .
C135 N134 C133 113.9(10) . .
N136 C135 N134 125.7(10) . .
N136 C135 C124 118.9(10) . .
N134 C135 C124 115.4(10) . .
C135 N136 C131 115.6(10) . .
C142 N141 C146 118.3(11) . .
C142 N141 Zn2 119.5(10) . .
C146 N141 Zn2 122.2(10) . .
C142 N141 Zn2A 119.5(10) . .
C146 N141 Zn2A 122.2(10) . .
N141 C142 C143 123.7(13) . .
N141 C142 H142 118.2 . .
C143 C142 H142 118.2 . .
C142 C143 C144 118.4(12) . .
C142 C143 H143 120.8 . .
C144 C143 H143 120.8 . .
C143 C144 C145 118.2(11) . .
C143 C144 C171 121.9(11) . .
C145 C144 C171 119.9(11) . .
C146 C145 C144 118.3(13) . .
C146 C145 H145 120.8 . .
C144 C145 H145 120.8 . .
N141 C146 C145 123.0(14) . .
N141 C146 H146 118.5 . .
C145 C146 H146 118.5 . .
C152 N151 C156 117.0(12) . .
C152 N151 Zn4A 120.7(12) . .
C156 N151 Zn4A 122.1(11) . .
C152 N151 Zn4 118.9(11) . .
C156 N151 Zn4 123.5(10) . .
N151 C152 C153 123.1(17) . .
N151 C152 H152 118.5 . .
C153 C152 H152 118.5 . .
C154 C153 C152 120.4(17) . .
C154 C153 H153 119.8 . .
C152 C153 H153 119.8 . .
C155 C154 C153 117.5(13) . .
C155 C154 C173 121.7(12) . .
C153 C154 C173 120.8(13) . .
C154 C155 C156 120.4(14) . .
C154 C155 H155 119.8 . .
C156 C155 H155 119.8 . .
N151 C156 C155 121.4(15) . .
N151 C156 H156 119.3 . .
C155 C156 H156 119.3 . .
C162 N161 C166 117.1(14) . .
C162 N161 Zn1 126.6(12) . 3_455
C166 N161 Zn1 116.3(11) . 3_455
C162 N161 Zn1A 107.4(14) . 3_455
C166 N161 Zn1A 135.3(14) . 3_455
Zn1 N161 Zn1A 19.4(9) 3_455 3_455
N161 C162 C163 126.6(17) . .
N161 C162 H162 116.7 . .
C163 C162 H162 116.7 . .
C164 C163 C162 116.4(16) . .
C164 C163 H163 121.8 . .
C162 C163 H163 121.8 . .
C163 C164 C165 118.9(14) . .
C163 C164 C175 122.8(13) . .
C165 C164 C175 118.3(12) . .
C164 C165 C166 120.4(17) . .
C164 C165 H165 119.8 . .
C166 C165 H165 119.8 . .
N161 C166 C165 120.3(18) . .
N161 C166 H166 119.9 . .
C165 C166 H166 119.9 . .
N172 C171 N176 125.0(10) . .
N172 C171 C144 117.6(10) . .
N176 C171 C144 117.4(10) . .
C173 N172 C171 115.7(10) . .
N172 C173 N174 123.9(11) . .
N172 C173 C154 118.6(11) . .
N174 C173 C154 117.5(10) . .
C175 N174 C173 116.2(10) . .
N174 C175 N176 125.7(10) . .
N174 C175 C164 116.8(10) . .
N176 C175 C164 117.5(10) . .
C175 N176 C171 113.5(9) . .
C202 N201 C206 118.7(10) . .
C202 N201 Zn4 118.4(10) . .
C206 N201 Zn4 122.6(10) . .
C202 N201 Zn4A 114.7(11) . .
C206 N201 Zn4A 126.0(12) . .
N201 C202 C203 122.6(14) . .
N201 C202 H202 118.7 . .
C203 C202 H202 118.7 . .
C202 C203 C204 118.9(15) . .
C202 C203 H203 120.6 . .
C204 C203 H203 120.6 . .
C203 C204 C205 118.3(12) . .
C203 C204 C231 121.3(13) . .
C205 C204 C231 120.4(12) . .
C206 C205 C204 117.9(13) . .
C206 C205 H205 121.1 . .
C204 C205 H205 121.1 . .
N201 C206 C205 123.6(14) . .
N201 C206 H206 118.2 . .
C205 C206 H206 118.2 . .
C214 C213 C212 117(2) . .
C214 C213 H213 121.3 . .
C212 C213 H213 121.3 . .
N211 C212 C213 124(2) . .
N211 C212 H212 117.9 . .
C213 C212 H212 117.9 . .
C212 N211 C216 116.5(16) . .
C212 N211 Zn5A 128.5(16) . .
C216 N211 Zn5A 114.8(17) . .
C212 N211 Zn5 105.5(18) . .
C216 N211 Zn5 136.6(15) . .
C213 C214 C215 118.2(16) . .
C213 C214 C233 121.6(16) . .
C215 C214 C233 120.1(14) . .
C216 C215 C214 118(2) . .
C216 C215 H215 121.2 . .
C214 C215 H215 121.2 . .
C226 N221 C222 119.7(14) . .
C226 N221 Zn6A 108.7(15) . 3_445
C222 N221 Zn6A 131.5(14) . 3_445
C226 N221 Zn6 121.4(13) . 3_445
C222 N221 Zn6 118.9(11) . 3_445
N211 C216 C215 126(2) . .
N211 C216 H216 116.9 . .
C215 C216 H216 116.9 . .
C223 C222 N221 120.9(18) . .
C223 C222 H222 119.5 . .
N221 C222 H222 119.5 . .
C222 C223 C224 124(2) . .
C222 C223 H223 118.1 . .
C224 C223 H223 118.1 . .
C225 C224 C223 115.4(16) . .
C225 C224 C235 122.0(12) . .
C223 C224 C235 122.5(16) . .
C224 C225 C226 119.4(14) . .
C224 C225 H225 120.3 . .
C226 C225 H225 120.3 . .
N221 C226 C225 120.4(16) . .
N221 C226 H226 119.8 . .
C225 C226 H226 119.8 . .
N232 C231 N236 125.0(10) . .
N232 C231 C204 117.9(11) . .
N236 C231 C204 117.1(11) . .
C231 N232 C233 116.1(11) . .
N232 C233 N234 124.0(12) . .
N232 C233 C214 119.2(12) . .
N234 C233 C214 116.8(11) . .
C235 N234 C233 114.5(10) . .
N234 C235 N236 126.4(12) . .
N234 C235 C224 117.2(10) . .
N236 C235 C224 116.3(12) . .
C235 N236 C231 113.8(11) . .
C246 N241 C242 116.1(14) . .
C246 N241 Zn5A 113.4(17) . .
C242 N241 Zn5A 130.4(18) . .
C246 N241 Zn5 140.5(17) . .
C242 N241 Zn5 103.4(17) . .
N241 C242 C243 119(2) . .
N241 C242 H242 120.4 . .
C243 C242 H242 120.4 . .
C244 C243 C242 125(2) . .
C244 C243 H243 117.5 . .
C242 C243 H243 117.5 . .
C243 C244 C245 114.1(17) . .
C243 C244 C271 124.0(14) . .
C245 C244 C271 121.8(17) . .
C244 C245 C246 122(3) . .
C244 C245 H245 119.2 . .
C246 C245 H245 119.2 . .
N241 C246 C245 124(3) . .
N241 C246 H246 118.1 . .
C245 C246 H246 118.1 . .
C256 N251 C252 119.6(13) . .
C256 N251 Zn6A 112.0(12) . .
C252 N251 Zn6A 127.4(12) . .
C256 N251 Zn6 123.3(10) . .
C252 N251 Zn6 117.1(11) . .
N251 C252 C253 119.2(16) . .
N251 C252 H252 120.4 . .
C253 C252 H252 120.4 . .
C254 C253 C252 122.2(14) . .
C254 C253 H253 118.9 . .
C252 C253 H253 118.9 . .
C253 C254 C255 116.3(13) . .
C253 C254 C273 121.1(11) . .
C255 C254 C273 122.4(12) . .
C256 C255 C254 118.4(15) . .
C256 C255 H255 120.8 . .
C254 C255 H255 120.8 . .
N251 C256 C255 124.0(13) . .
N251 C256 H256 118.0 . .
C255 C256 H256 118.0 . .
C266 N261 C262 118.3(11) . .
C266 N261 Zn3 127.7(10) . 3_454
C262 N261 Zn3 113.8(10) . 3_454
C266 N261 Zn3A 117.4(10) . 3_454
C262 N261 Zn3A 124.2(11) . 3_454
Zn3 N261 Zn3A 11.5(7) 3_454 3_454
N261 C262 C263 121.9(15) . .
N261 C262 H262 119.0 . .
C263 C262 H262 119.0 . .
C264 C263 C262 120.7(15) . .
C264 C263 H263 119.7 . .
C262 C263 H263 119.7 . .
C263 C264 C265 117.4(12) . .
C263 C264 C275 120.4(11) . .
C265 C264 C275 122.2(11) . .
C266 C265 C264 118.2(13) . .
C266 C265 H265 120.9 . .
C264 C265 H265 120.9 . .
N261 C266 C265 123.5(13) . .
N261 C266 H266 118.3 . .
C265 C266 H266 118.3 . .
N272 C271 N276 125.8(10) . .
N272 C271 C244 120.0(12) . .
N276 C271 C244 114.2(11) . .
C271 N272 C273 115.8(10) . .
N274 C273 N272 125.1(11) . .
N274 C273 C254 116.6(10) . .
N272 C273 C254 118.4(10) . .
C273 N274 C275 114.7(10) . .
N276 C275 N274 125.2(10) . .
N276 C275 C264 118.1(10) . .
N274 C275 C264 116.6(9) . .
C275 N276 C271 113.1(10) . .
C306 C301 C302 121(3) . .
C306 C301 H301 119.3 . .
C302 C301 H301 119.3 . .
C303 C302 C301 113(3) . .
C303 C302 H302 123.4 . .
C301 C302 H302 123.4 . .
C302 C303 C304 121(3) . .
C302 C303 H303 119.4 . .
C304 C303 H303 119.4 . .
C305 C304 C303 121(3) . .
C305 C304 C307 118(3) . .
C303 C304 C307 120(3) . .
C306 C305 C304 122(4) . .
C306 C305 H305 119.2 . .
C304 C305 H305 119.2 . .
C305 C306 C301 121(3) . .
C305 C306 H306 119.7 . .
C301 C306 H306 119.7 . .
C304 C307 C308 108(3) . .
C304 C307 C320 115(3) . .
C308 C307 C320 105(3) . .
C304 C307 C311 113(3) . .
C308 C307 C311 98(3) . .
C320 C307 C311 116(3) . .
N309 C308 C307 107(3) . .
N309 C308 H30A 110.4 . .
C307 C308 H30A 110.4 . .
N309 C308 H30B 110.4 . .
C307 C308 H30B 110.4 . .
H30A C308 H30B 108.6 . .
C310 N309 C308 108(3) . .
C310 N309 C321 117(4) . .
C308 N309 C321 122(3) . .
N309 C310 N318 118(4) . .
N309 C310 C311 109(3) . .
N318 C310 C311 98(3) . .
N309 C310 H310 110.5 . .
N318 C310 H310 110.5 . .
C311 C310 H310 110.5 . .
C319 C311 C312 111(3) . .
C319 C311 C310 110(3) . .
C312 C311 C310 101(3) . .
C319 C311 C307 117(3) . .
C312 C311 C307 115(2) . .
C310 C311 C307 101(2) . .
C313 C312 C317 123(3) . .
C313 C312 C311 114(3) . .
C317 C312 C311 123(3) . .
C312 C313 N318 103(3) . .
C312 C313 C314 118(4) . .
N318 C313 C314 138(4) . .
C315 C314 C313 118(4) . .
C315 C314 H314 121.1 . .
C313 C314 H314 121.1 . .
C314 C315 C316 125(4) . .
C314 C315 H315 117.5 . .
C316 C315 H315 117.5 . .
C315 C316 C317 121(4) . .
C315 C316 H316 119.6 . .
C317 C316 H316 119.6 . .
C316 C317 C312 112(3) . .
C316 C317 H317 123.9 . .
C312 C317 H317 123.9 . .
C313 N318 C310 120(4) . .
C313 N318 C322 124(5) . .
C310 N318 C322 95(4) . .
C311 C319 H31A 109.5 . .
C311 C319 H31B 109.5 . .
H31A C319 H31B 109.5 . .
C311 C319 H31C 109.5 . .
H31A C319 H31C 109.5 . .
H31B C319 H31C 109.5 . .
C307 C320 H32A 109.5 . .
C307 C320 H32B 109.5 . .
H32A C320 H32B 109.5 . .
C307 C320 H32C 109.5 . .
H32A C320 H32C 109.5 . .
H32B C320 H32C 109.5 . .
N309 C321 H32D 109.5 . .
N309 C321 H32E 109.5 . .
H32D C321 H32E 109.5 . .
N309 C321 H32F 109.5 . .
H32D C321 H32F 109.5 . .
H32E C321 H32F 109.5 . .
N318 C322 H32G 109.5 . .
N318 C322 H32H 109.5 . .
H32G C322 H32H 109.5 . .
N318 C322 H32I 109.5 . .
H32G C322 H32I 109.5 . .
H32H C322 H32I 109.5 . .
C406 C401 C402 118(3) . .
C406 C401 H401 121.2 . .
C402 C401 H401 121.2 . .
C403 C402 C401 115(4) . .
C403 C402 H402 122.7 . .
C401 C402 H402 122.7 . .
C402 C403 C404 122(3) . .
C402 C403 H403 119.2 . .
C404 C403 H403 119.2 . .
C405 C404 C403 119(3) . .
C405 C404 C407 122(3) . .
C403 C404 C407 119(3) . .
C406 C405 C404 122(4) . .
C406 C405 H405 119.1 . .
C404 C405 H405 119.1 . .
C405 C406 C401 123(4) . .
C405 C406 H406 118.4 . .
C401 C406 H406 118.4 . .
C408 C407 C404 112(3) . .
C408 C407 C420 103(3) . .
C404 C407 C420 107(3) . .
C408 C407 C411 100(3) . .
C404 C407 C411 115(2) . .
C420 C407 C411 119(3) . .
N409 C408 C407 114(3) . .
N409 C408 H40A 108.7 . .
C407 C408 H40A 108.7 . .
N409 C408 H40B 108.7 . .
C407 C408 H40B 108.7 . .
H40A C408 H40B 107.6 . .
C410 N409 C408 108(3) . .
C410 N409 C421 113(4) . .
C408 N409 C421 133(4) . .
N409 C410 N418 115(3) . .
N409 C410 C411 107(3) . .
N418 C410 C411 100(3) . .
N409 C410 H410 111.4 . .
N418 C410 H410 111.4 . .
C411 C410 H410 111.4 . .
C419 C411 C412 114(2) . .
C419 C411 C407 115(2) . .
C412 C411 C407 114(2) . .
C419 C411 C410 110(3) . .
C412 C411 C410 98(3) . .
C407 C411 C410 104(2) . .
C413 C412 C417 123(3) . .
C413 C412 C411 114(3) . .
C417 C412 C411 123(3) . .
N418 C413 C412 104(3) . .
N418 C413 C414 137(4) . .
C412 C413 C414 119(4) . .
C415 C414 C413 117(4) . .
C415 C414 H414 121.4 . .
C413 C414 H414 121.4 . .
C414 C415 C416 128(4) . .
C414 C415 H415 116.1 . .
C416 C415 H415 116.1 . .
C415 C416 C417 120(4) . .
C415 C416 H416 119.8 . .
C417 C416 H416 119.8 . .
C416 C417 C412 112(3) . .
C416 C417 H417 124.0 . .
C412 C417 H417 124.0 . .
C413 N418 C410 116(3) . .
C413 N418 C422 121(4) . .
C410 N418 C422 96(4) . .
C411 C419 H41A 109.5 . .
C411 C419 H41B 109.5 . .
H41A C419 H41B 109.5 . .
C411 C419 H41C 109.5 . .
H41A C419 H41C 109.5 . .
H41B C419 H41C 109.5 . .
C407 C420 H42A 109.5 . .
C407 C420 H42B 109.5 . .
H42A C420 H42B 109.5 . .
C407 C420 H42C 109.5 . .
H42A C420 H42C 109.5 . .
H42B C420 H42C 109.5 . .
N409 C421 H42D 109.5 . .
N409 C421 H42E 109.5 . .
H42D C421 H42E 109.5 . .
N409 C421 H42F 109.5 . .
H42D C421 H42F 109.5 . .
H42E C421 H42F 109.5 . .
N418 C422 H42G 109.5 . .
N418 C422 H42H 109.5 . .
H42G C422 H42H 109.5 . .
N418 C422 H42I 109.5 . .
H42G C422 H42I 109.5 . .
H42H C422 H42I 109.5 . .
C506 C501 C502 119(3) . .
C506 C501 H501 120.7 . .
C502 C501 H501 120.7 . .
C503 C502 C501 115(3) . .
C503 C502 H502 122.6 . .
C501 C502 H502 122.6 . .
C502 C503 C504 121(3) . .
C502 C503 H503 119.4 . .
C504 C503 H503 119.4 . .
C505 C504 C503 118(3) . .
C505 C504 C507 121(3) . .
C503 C504 C507 119(3) . .
C506 C505 C504 123(4) . .
C506 C505 H505 118.7 . .
C504 C505 H505 118.7 . .
C505 C506 C501 122(4) . .
C505 C506 H506 119.2 . .
C501 C506 H506 119.2 . .
C508 C507 C504 107(3) . .
C508 C507 C520 104(3) . .
C504 C507 C520 113(3) . .
C508 C507 C511 101(2) . .
C504 C507 C511 114(2) . .
C520 C507 C511 116(3) . .
N509 C508 C507 108(3) . .
N509 C508 H50A 110.0 . .
C507 C508 H50A 110.0 . .
N509 C508 H50B 110.0 . .
C507 C508 H50B 110.0 . .
H50A C508 H50B 108.4 . .
C510 N509 C508 105(3) . .
C510 N509 C521 117(4) . .
C508 N509 C521 124(4) . .
N509 C510 N518 120(4) . .
N509 C510 C511 107(3) . .
N518 C510 C511 98(3) . .
N509 C510 H510 110.5 . .
N518 C510 H510 110.5 . .
C511 C510 H510 110.5 . .
C519 C511 C512 112(3) . .
C519 C511 C510 109(3) . .
C512 C511 C510 101(3) . .
C519 C511 C507 119(3) . .
C512 C511 C507 111(3) . .
C510 C511 C507 103(2) . .
C513 C512 C517 122(3) . .
C513 C512 C511 114(3) . .
C517 C512 C511 124(3) . .
C512 C513 N518 103(3) . .
C512 C513 C514 116(4) . .
N518 C513 C514 139(5) . .
C515 C514 C513 120(4) . .
C515 C514 H514 120.0 . .
C513 C514 H514 120.0 . .
C514 C515 C516 125(5) . .
C514 C515 H515 117.5 . .
C516 C515 H515 117.5 . .
C515 C516 C517 118(5) . .
C515 C516 H516 121.1 . .
C517 C516 H516 121.1 . .
C516 C517 C512 113(4) . .
C516 C517 H517 123.6 . .
C512 C517 H517 123.6 . .
C513 N518 C510 123(4) . .
C513 N518 C522 125(4) . .
C510 N518 C522 94(4) . .
C511 C519 H51A 109.5 . .
C511 C519 H51B 109.5 . .
H51A C519 H51B 109.5 . .
C511 C519 H51C 109.5 . .
H51A C519 H51C 109.5 . .
H51B C519 H51C 109.5 . .
C507 C520 H52A 109.5 . .
C507 C520 H52B 109.5 . .
H52A C520 H52B 109.5 . .
C507 C520 H52C 109.5 . .
H52A C520 H52C 109.5 . .
H52B C520 H52C 109.5 . .
N509 C521 H52D 109.5 . .
N509 C521 H52E 109.5 . .
H52D C521 H52E 109.5 . .
N509 C521 H52F 109.5 . .
H52D C521 H52F 109.5 . .
H52E C521 H52F 109.5 . .
N518 C522 H52G 109.5 . .
N518 C522 H52H 109.5 . .
H52G C522 H52H 109.5 . .
N518 C522 H52I 109.5 . .
H52G C522 H52I 109.5 . .
H52H C522 H52I 109.5 . .
C806 C801 C802 108(3) . .
C806 C801 H80A 110.1 . .
C802 C801 H80A 110.1 . .
C806 C801 H80B 110.1 . .
C802 C801 H80B 110.1 . .
H80A C801 H80B 108.4 . .
C801 C802 C803 113(3) . .
C801 C802 H80C 108.9 . .
C803 C802 H80C 108.9 . .
C801 C802 H80D 108.9 . .
C803 C802 H80D 108.9 . .
H80C C802 H80D 107.8 . .
C804 C803 C802 104(3) . .
C804 C803 H80E 110.9 . .
C802 C803 H80E 110.9 . .
C804 C803 H80F 110.9 . .
C802 C803 H80F 110.9 . .
H80E C803 H80F 108.9 . .
C803 C804 C805 109(3) . .
C803 C804 H80G 110.0 . .
C805 C804 H80G 110.0 . .
C803 C804 H80H 110.0 . .
C805 C804 H80H 110.0 . .
H80G C804 H80H 108.4 . .
C806 C805 C804 112(3) . .
C806 C805 H80I 109.3 . .
C804 C805 H80I 109.3 . .
C806 C805 H80J 109.3 . .
C804 C805 H80J 109.3 . .
H80I C805 H80J 107.9 . .
C801 C806 C805 104(4) . .
C801 C806 H80K 110.9 . .
C805 C806 H80K 110.9 . .
C801 C806 H80L 110.9 . .
C805 C806 H80L 110.9 . .
H80K C806 H80L 108.9 . .
C812 C811 C816 109(4) . .
C812 C811 H81A 109.9 . .
C816 C811 H81A 109.9 . .
C812 C811 H81B 109.9 . .
C816 C811 H81B 109.9 . .
H81A C811 H81B 108.3 . .
C811 C812 C813 108(4) . .
C811 C812 H81C 110.0 . .
C813 C812 H81C 110.0 . .
C811 C812 H81D 110.0 . .
C813 C812 H81D 110.0 . .
H81C C812 H81D 108.4 . .
C814 C813 C812 111(4) . .
C814 C813 H81E 109.5 . .
C812 C813 H81E 109.5 . .
C814 C813 H81F 109.5 . .
C812 C813 H81F 109.5 . .
H81E C813 H81F 108.1 . .
C815 C814 C813 109(4) . .
C815 C814 H81G 109.9 . .
C813 C814 H81G 109.9 . .
C815 C814 H81H 110.0 . .
C813 C814 H81H 110.0 . .
H81G C814 H81H 108.3 . .
C814 C815 C816 112(4) . .
C814 C815 H81I 109.3 . .
C816 C815 H81I 109.3 . .
C814 C815 H81J 109.3 . .
C816 C815 H81J 109.3 . .
H81I C815 H81J 108.0 . .
C811 C816 C815 111(4) . .
C811 C816 H81K 109.5 . .
C815 C816 H81K 109.5 . .
C811 C816 H81L 109.5 . .
C815 C816 H81L 109.5 . .
H81K C816 H81L 108.1 . .
C826 C821 C822 108(3) . .
C826 C821 H82A 110.1 . .
C822 C821 H82A 110.1 . .
C826 C821 H82B 110.1 . .
C822 C821 H82B 110.1 . .
H82A C821 H82B 108.4 . .
C823 C822 C821 116(4) . .
C823 C822 H82C 108.4 . .
C821 C822 H82C 108.4 . .
C823 C822 H82D 108.4 . .
C821 C822 H82D 108.4 . .
H82C C822 H82D 107.4 . .
C824 C823 C822 110(3) . .
C824 C823 H82E 109.7 . .
C822 C823 H82E 109.7 . .
C824 C823 H82F 109.7 . .
C822 C823 H82F 109.7 . .
H82E C823 H82F 108.2 . .
C823 C824 C825 106(3) . .
C823 C824 H82G 110.6 . .
C825 C824 H82G 110.6 . .
C823 C824 H82H 110.6 . .
C825 C824 H82H 110.6 . .
H82G C824 H82H 108.7 . .
C826 C825 C824 113(4) . .
C826 C825 H82I 108.9 . .
C824 C825 H82I 108.9 . .
C826 C825 H82J 108.9 . .
C824 C825 H82J 108.9 . .
H82I C825 H82J 107.8 . .
C821 C826 C825 108(3) . .
C821 C826 H82K 110.1 . .
C825 C826 H82K 110.1 . .
C821 C826 H82L 110.1 . .
C825 C826 H82L 110.1 . .
H82K C826 H82L 108.4 . .
C852 C851 C856 116(3) . .
C852 C851 H85A 108.3 . .
C856 C851 H85A 108.3 . .
C852 C851 H85B 108.3 . .
C856 C851 H85B 108.3 . .
H85A C851 H85B 107.4 . .
C851 C852 C853 114(3) . .
C851 C852 H85C 108.7 . .
C853 C852 H85C 108.7 . .
C851 C852 H85D 108.7 . .
C853 C852 H85D 108.7 . .
H85C C852 H85D 107.6 . .
C852 C853 C854 105(3) . .
C852 C853 H85E 110.8 . .
C854 C853 H85E 110.8 . .
C852 C853 H85F 110.8 . .
C854 C853 H85F 110.8 . .
H85E C853 H85F 108.8 . .
C855 C854 C853 112(3) . .
C855 C854 H85G 109.2 . .
C853 C854 H85G 109.2 . .
C855 C854 H85H 109.2 . .
C853 C854 H85H 109.2 . .
H85G C854 H85H 107.9 . .
C856 C855 C854 112(3) . .
C856 C855 H85I 109.3 . .
C854 C855 H85I 109.3 . .
C856 C855 H85J 109.3 . .
C854 C855 H85J 109.3 . .
H85I C855 H85J 108.0 . .
C855 C856 C851 107(3) . .
C855 C856 H85K 110.4 . .
C851 C856 H85K 110.4 . .
C855 C856 H85L 110.4 . .
C851 C856 H85L 110.4 . .
H85K C856 H85L 108.6 . .

loop_
_geom_bond_atom_site_label_1
_geom_bond_atom_site_label_2
_geom_bond_distance
_geom_bond_site_symmetry_2
Zn1 N101 2.075(12) .
Zn1 N161 2.087(13) 3_545
Zn1 I12 2.521(5) .
Zn1 I11 2.553(4) .
Zn1A N101 2.135(18) .
Zn1A N161 2.160(18) 3_545
Zn1A I14 2.46(3) .
Zn1A I13 2.54(3) .
Zn2 N141 2.048(13) .
Zn2 N111 2.098(13) .
Zn2 I22 2.497(10) .
Zn2 I21 2.576(10) .
Zn2A N141 2.106(14) .
Zn2A N111 2.112(15) .
Zn2A I23 2.436(15) .
Zn2A I24 2.508(15) .
Zn3 N121 2.052(17) .
Zn3 N261 2.073(14) 3_546
Zn3 I31 2.524(15) .
Zn3 I32 2.562(12) .
Zn3A N261 2.123(18) 3_546
Zn3A N121 2.13(2) .
Zn3A I34 2.504(16) .
Zn3A I33 2.53(2) .
Zn4 N201 2.081(12) .
Zn4 N151 2.122(13) .
Zn4 I41 2.530(8) .
Zn4 I42 2.575(9) .
Zn4A N151 2.001(19) .
Zn4A N201 2.091(16) .
Zn4A I44 2.44(2) .
Zn4A I43 2.52(2) .
Zn5 N211 2.083(18) .
Zn5 N241 2.201(18) .
Zn5 I51 2.505(12) .
Zn5 I52 2.560(14) .
Zn5A N241 2.067(13) .
Zn5A N211 2.079(16) .
Zn5A I53 2.528(10) .
Zn5A I54 2.545(9) .
Zn6 N251 2.095(13) .
Zn6 N221 2.112(14) 3
Zn6 I62 2.541(6) .
Zn6 I61 2.544(7) .
Zn6A N221 2.06(2) 3
Zn6A N251 2.068(18) .
Zn6A I63 2.48(2) .
Zn6A I64 2.52(3) .
N101 C102 1.30(2) .
N101 C106 1.34(2) .
C102 C103 1.37(2) .
C102 H102 0.9500 .
C103 C104 1.42(2) .
C103 H103 0.9500 .
C104 C105 1.37(2) .
C104 C131 1.496(18) .
C105 C106 1.35(2) .
C105 H105 0.9500 .
C106 H106 0.9500 .
N111 C112 1.326(19) .
N111 C116 1.33(2) .
C112 C113 1.37(2) .
C112 H112 0.9500 .
C113 C114 1.39(2) .
C113 H113 0.9500 .
C114 C115 1.380(17) .
C114 C133 1.476(17) .
C115 C116 1.38(2) .
C115 H115 0.9500 .
C116 H116 0.9500 .
N121 C126 1.339(19) .
N121 C122 1.35(2) .
C122 C123 1.33(2) .
C122 H122 0.9500 .
C123 C124 1.387(18) .
C123 H123 0.9500 .
C124 C125 1.356(18) .
C124 C135 1.492(13) .
C125 C126 1.405(16) .
C125 H125 0.9500 .
C126 H126 0.9500 .
C131 N132 1.324(17) .
C131 N136 1.336(14) .
N132 C133 1.310(16) .
C133 N134 1.356(15) .
N134 C135 1.323(15) .
C135 N136 1.304(15) .
N141 C142 1.31(2) .
N141 C146 1.34(2) .
C142 C143 1.373(18) .
C142 H142 0.9500 .
C143 C144 1.390(17) .
C143 H143 0.9500 .
C144 C145 1.401(18) .
C144 C171 1.478(15) .
C145 C146 1.365(19) .
C145 H145 0.9500 .
C146 H146 0.9500 .
N151 C152 1.31(2) .
N151 C156 1.34(2) .
C152 C153 1.36(2) .
C152 H152 0.9500 .
C153 C154 1.34(2) .
C153 H153 0.9500 .
C154 C155 1.34(2) .
C154 C173 1.492(16) .
C155 C156 1.38(2) .
C155 H155 0.9500 .
C156 H156 0.9500 .
N161 C162 1.26(2) .
N161 C166 1.34(2) .
C162 C163 1.41(2) .
C162 H162 0.9500 .
C163 C164 1.340(19) .
C163 H163 0.9500 .
C164 C165 1.36(2) .
C164 C175 1.484(15) .
C165 C166 1.40(2) .
C165 H165 0.9500 .
C166 H166 0.9500 .
C171 N172 1.335(14) .
C171 N176 1.351(15) .
N172 C173 1.323(15) .
C173 N174 1.338(15) .
N174 C175 1.309(14) .
C175 N176 1.342(14) .
N201 C202 1.32(2) .
N201 C206 1.32(2) .
C202 C203 1.382(19) .
C202 H202 0.9500 .
C203 C204 1.38(2) .
C203 H203 0.9500 .
C204 C205 1.41(2) .
C204 C231 1.481(15) .
C205 C206 1.370(16) .
C205 H205 0.9500 .
C206 H206 0.9500 .
C213 C214 1.39(2) .
C213 C212 1.42(3) .
C213 H213 0.9500 .
C212 N211 1.30(4) .
C212 H212 0.9500 .
N211 C216 1.34(3) .
C214 C215 1.41(3) .
C214 C233 1.47(2) .
C215 C216 1.34(2) .
C215 H215 0.9500 .
N221 C226 1.31(2) .
N221 C222 1.31(3) .
C216 H216 0.9500 .
C222 C223 1.31(3) .
C222 H222 0.9500 .
C223 C224 1.38(2) .
C223 H223 0.9500 .
C224 C225 1.34(2) .
C224 C235 1.489(18) .
C225 C226 1.43(2) .
C225 H225 0.9500 .
C226 H226 0.9500 .
C231 N232 1.321(17) .
C231 N236 1.336(16) .
N232 C233 1.325(14) .
C233 N234 1.339(18) .
N234 C235 1.325(18) .
C235 N236 1.326(14) .
N241 C246 1.28(4) .
N241 C242 1.34(4) .
C242 C243 1.39(2) .
C242 H242 0.9500 .
C243 C244 1.28(3) .
C243 H243 0.9500 .
C244 C245 1.34(3) .
C244 C271 1.500(15) .
C245 C246 1.37(3) .
C245 H245 0.9500 .
C246 H246 0.9500 .
N251 C256 1.31(2) .
N251 C252 1.334(19) .
C252 C253 1.39(2) .
C252 H252 0.9500 .
C253 C254 1.37(2) .
C253 H253 0.9500 .
C254 C255 1.401(17) .
C254 C273 1.492(17) .
C255 C256 1.36(2) .
C255 H255 0.9500 .
C256 H256 0.9500 .
N261 C266 1.31(2) .
N261 C262 1.34(2) .
C262 C263 1.368(19) .
C262 H262 0.9500 .
C263 C264 1.356(19) .
C263 H263 0.9500 .
C264 C265 1.406(18) .
C264 C275 1.462(15) .
C265 C266 1.379(19) .
C265 H265 0.9500 .
C266 H266 0.9500 .
C271 N272 1.284(17) .
C271 N276 1.363(16) .
N272 C273 1.328(16) .
C273 N274 1.319(14) .
N274 C275 1.343(14) .
C275 N276 1.333(14) .
C301 C306 1.44(4) .
C301 C302 1.49(4) .
C301 H301 0.9500 .
C302 C303 1.41(4) .
C302 H302 0.9500 .
C303 C304 1.44(4) .
C303 H303 0.9500 .
C304 C305 1.38(4) .
C304 C307 1.50(4) .
C305 C306 1.29(4) .
C305 H305 0.9500 .
C306 H306 0.9500 .
C307 C308 1.50(4) .
C307 C320 1.53(3) .
C307 C311 1.55(3) .
C308 N309 1.44(4) .
C308 H30A 0.9900 .
C308 H30B 0.9900 .
N309 C310 1.36(4) .
N309 C321 1.49(3) .
C310 N318 1.40(4) .
C310 C311 1.55(4) .
C310 H310 1.0000 .
C311 C319 1.48(3) .
C311 C312 1.52(4) .
C312 C313 1.31(4) .
C312 C317 1.50(4) .
C313 N318 1.32(5) .
C313 C314 1.44(5) .
C314 C315 1.31(5) .
C314 H314 0.9500 .
C315 C316 1.31(5) .
C315 H315 0.9500 .
C316 C317 1.42(4) .
C316 H316 0.9500 .
C317 H317 0.9500 .
N318 C322 1.48(3) .
C319 H31A 0.9800 .
C319 H31B 0.9800 .
C319 H31C 0.9800 .
C320 H32A 0.9800 .
C320 H32B 0.9800 .
C320 H32C 0.9800 .
C321 H32D 0.9800 .
C321 H32E 0.9800 .
C321 H32F 0.9800 .
C322 H32G 0.9800 .
C322 H32H 0.9800 .
C322 H32I 0.9800 .
C401 C406 1.44(5) .
C401 C402 1.50(4) .
C401 H401 0.9500 .
C402 C403 1.42(4) .
C402 H402 0.9500 .
C403 C404 1.45(4) .
C403 H403 0.9500 .
C404 C405 1.36(4) .
C404 C407 1.51(4) .
C405 C406 1.30(4) .
C405 H405 0.9500 .
C406 H406 0.9500 .
C407 C408 1.48(4) .
C407 C420 1.52(3) .
C407 C411 1.55(3) .
C408 N409 1.40(4) .
C408 H40A 0.9900 .
C408 H40B 0.9900 .
N409 C410 1.36(4) .
N409 C421 1.50(3) .
C410 N418 1.40(4) .
C410 C411 1.55(4) .
C410 H410 1.0000 .
C411 C419 1.49(3) .
C411 C412 1.52(4) .
C412 C413 1.33(4) .
C412 C417 1.51(4) .
C413 N418 1.32(5) .
C413 C414 1.44(5) .
C414 C415 1.31(5) .
C414 H414 0.9500 .
C415 C416 1.31(5) .
C415 H415 0.9500 .
C416 C417 1.42(4) .
C416 H416 0.9500 .
C417 H417 0.9500 .
N418 C422 1.50(4) .
C419 H41A 0.9800 .
C419 H41B 0.9800 .
C419 H41C 0.9800 .
C420 H42A 0.9800 .
C420 H42B 0.9800 .
C420 H42C 0.9800 .
C421 H42D 0.9800 .
C421 H42E 0.9800 .
C421 H42F 0.9800 .
C422 H42G 0.9800 .
C422 H42H 0.9800 .
C422 H42I 0.9800 .
C501 C506 1.45(4) .
C501 C502 1.49(4) .
C501 H501 0.9500 .
C502 C503 1.41(4) .
C502 H502 0.9500 .
C503 C504 1.46(4) .
C503 H503 0.9500 .
C504 C505 1.37(4) .
C504 C507 1.51(4) .
C505 C506 1.30(4) .
C505 H505 0.9500 .
C506 H506 0.9500 .
C507 C508 1.49(4) .
C507 C520 1.52(3) .
C507 C511 1.57(3) .
C508 N509 1.44(4) .
C508 H50A 0.9900 .
C508 H50B 0.9900 .
N509 C510 1.37(4) .
N509 C521 1.50(3) .
C510 N518 1.40(4) .
C510 C511 1.56(4) .
C510 H510 1.0000 .
C511 C519 1.49(3) .
C511 C512 1.53(4) .
C512 C513 1.33(5) .
C512 C517 1.52(5) .
C513 N518 1.33(5) .
C513 C514 1.46(5) .
C514 C515 1.30(5) .
C514 H514 0.9500 .
C515 C516 1.32(5) .
C515 H515 0.9500 .
C516 C517 1.42(5) .
C516 H516 0.9500 .
C517 H517 0.9500 .
N518 C522 1.50(4) .
C519 H51A 0.9800 .
C519 H51B 0.9800 .
C519 H51C 0.9800 .
C520 H52A 0.9800 .
C520 H52B 0.9800 .
C520 H52C 0.9800 .
C521 H52D 0.9800 .
C521 H52E 0.9800 .
C521 H52F 0.9800 .
C522 H52G 0.9800 .
C522 H52H 0.9800 .
C522 H52I 0.9800 .
C801 C806 1.53(3) .
C801 C802 1.54(3) .
C801 H80A 0.9900 .
C801 H80B 0.9900 .
C802 C803 1.55(3) .
C802 H80C 0.9900 .
C802 H80D 0.9900 .
C803 C804 1.55(3) .
C803 H80E 0.9900 .
C803 H80F 0.9900 .
C804 C805 1.55(3) .
C804 H80G 0.9900 .
C804 H80H 0.9900 .
C805 C806 1.55(3) .
C805 H80I 0.9900 .
C805 H80J 0.9900 .
C806 H80K 0.9900 .
C806 H80L 0.9900 .
C811 C812 1.54(3) .
C811 C816 1.54(3) .
C811 H81A 0.9900 .
C811 H81B 0.9900 .
C812 C813 1.54(3) .
C812 H81C 0.9900 .
C812 H81D 0.9900 .
C813 C814 1.54(3) .
C813 H81E 0.9900 .
C813 H81F 0.9900 .
C814 C815 1.53(3) .
C814 H81G 0.9900 .
C814 H81H 0.9900 .
C815 C816 1.54(3) .
C815 H81I 0.9900 .
C815 H81J 0.9900 .
C816 H81K 0.9900 .
C816 H81L 0.9900 .
C821 C826 1.54(3) .
C821 C822 1.55(3) .
C821 H82A 0.9900 .
C821 H82B 0.9900 .
C822 C823 1.54(3) .
C822 H82C 0.9900 .
C822 H82D 0.9900 .
C823 C824 1.53(3) .
C823 H82E 0.9900 .
C823 H82F 0.9900 .
C824 C825 1.54(3) .
C824 H82G 0.9900 .
C824 H82H 0.9900 .
C825 C826 1.54(3) .
C825 H82I 0.9900 .
C825 H82J 0.9900 .
C826 H82K 0.9900 .
C826 H82L 0.9900 .
C851 C852 1.52(3) .
C851 C856 1.54(3) .
C851 H85A 0.9900 .
C851 H85B 0.9900 .
C852 C853 1.54(3) .
C852 H85C 0.9900 .
C852 H85D 0.9900 .
C853 C854 1.55(3) .
C853 H85E 0.9900 .
C853 H85F 0.9900 .
C854 C855 1.52(3) .
C854 H85G 0.9900 .
C854 H85H 0.9900 .
C855 C856 1.52(3) .
C855 H85I 0.9900 .
C855 H85J 0.9900 .
C856 H85K 0.9900 .
C856 H85L 0.9900 .

loop_
_geom_hbond_atom_site_label_D
_geom_hbond_atom_site_label_H
_geom_hbond_atom_site_label_A
_geom_hbond_distance_DH
_geom_hbond_distance_HA
_geom_hbond_distance_DA
_geom_hbond_angle_DHA
_geom_hbond_site_symmetry_A
C102 H102 I11 0.95 3.24 3.819(14) 120.9 .
C106 H106 I12 0.95 3.14 3.776(15) 125.6 .
C106 H106 I14 0.95 3.12 3.878(18) 137.5 .
C112 H112 I22 0.95 3.15 3.806(17) 127.4 .
C112 H112 I24 0.95 3.06 3.734(18) 128.8 .
C122 H122 I34 0.95 3.27 3.816(17) 118.9 .
C126 H126 I31 0.95 3.14 3.803(13) 128.6 .
C142 H142 I42 0.95 3.09 3.807(15) 133.7 4_556
C142 H142 I44 0.95 3.10 3.774(16) 129.3 4_556
C145 H145 I12 0.95 3.20 3.851(13) 127.1 3_445
C146 H146 I14 0.95 3.04 3.684(16) 126.1 3_445
C146 H146 I21 0.95 3.15 3.797(14) 126.8 .
C146 H146 I23 0.95 3.13 3.757(14) 124.8 .
C152 H152 I21 0.95 3.21 3.70(2) 114.7 4_556
C152 H152 I23 0.95 3.34 3.84(2) 114.7 4_556
C153 H153 I21 0.95 3.31 3.77(2) 112.5 4_556
C156 H156 I11 0.95 3.15 3.894(15) 136.5 3_445
C156 H156 I13 0.95 2.84 3.543(16) 131.6 3_445
C156 H156 I44 0.95 3.20 3.760(19) 119.2 .
C162 H162 I14 0.95 3.11 3.868(19) 138.0 3_455
C166 H166 I11 0.95 3.06 3.657(19) 122.0 3_455
C202 H202 I42 0.95 3.23 3.807(14) 121.0 .
C202 H202 I44 0.95 3.20 3.800(15) 122.6 .
C206 H206 I41 0.95 3.16 3.808(12) 127.4 .
C206 H206 I43 0.95 3.20 3.813(15) 124.1 .
C216 H216 I52 0.95 3.26 3.797(16) 118.0 .
C216 H216 I54 0.95 3.27 3.955(19) 130.5 .
C222 H222 I61 0.95 3.16 3.814(18) 127.2 3_445
C222 H222 I63 0.95 3.26 3.77(2) 115.8 3_445
C226 H226 I62 0.95 3.23 3.841(16) 124.0 3_445
C226 H226 I64 0.95 2.96 3.69(2) 134.2 3_445
C242 H242 I51 0.95 3.12 3.854(18) 135.3 .
C242 H242 I53 0.95 3.36 3.822(18) 112.4 .
C246 H246 I54 0.95 3.06 3.753(18) 130.9 .
C252 H252 I52 0.95 3.25 3.811(15) 119.4 1_565
C252 H252 I54 0.95 3.07 3.736(15) 129.0 1_565
C252 H252 I61 0.95 3.22 3.850(17) 125.7 .
C252 H252 I63 0.95 3.04 3.603(18) 119.4 .
C253 H253 I52 0.95 3.18 3.796(15) 124.4 1_565
C256 H256 I32 0.95 3.20 3.880(15) 130.3 2_656
C256 H256 I34 0.95 3.11 3.811(16) 132.1 2_656
C266 H266 I32 0.95 3.19 3.796(13) 122.9 3_454
C266 H266 I34 0.95 3.28 3.922(14) 126.3 3_454
C266 H266 I51 0.95 3.18 3.757(16) 120.5 1_565
C266 H266 I53 0.95 3.25 3.751(14) 114.8 1_565
C314 H314 I42 0.95 3.38 4.10(5) 134.0 4_556
C422 H42H I62 0.98 3.38 4.32(6) 160.3 .
C422 H42H I64 0.98 2.81 3.77(7) 164.5 .
C422 H42I I34 0.98 3.01 3.98(7) 169.4 2_656
